data_4128195
loop_
_publ_author_name
'Wang, Jia-Qi'
'Guan, Zong-Jie'
'Liu, Wen-Di'
'Yang, Yang'
'Wang, Quan-Ming'

_publ_section_title
;
 Chiroptical Activity Enhancement via Structural Control: The Chiral
 Synthesis and Reversible Interconversion of Two Intrinsically Chiral Gold
 Nanoclusters.
;
_journal_issue 6
_journal_name_full 'Journal of the American Chemical Society'
_journal_page_first 2384
_journal_page_last 2390
_journal_paper_doi 10.1021/jacs.8b11096
_journal_volume 141
_journal_year 2019
_chemical_formula_moiety 'C176 H128 Au9 P8'
_chemical_formula_sum 'C182 H128 Au9 F9 O6 P8'
_chemical_formula_weight 4602.29
_space_group_crystal_system monoclinic
_space_group_IT_number 4
_space_group_name_Hall 'P 2yb'
_space_group_name_H-M_alt 'P 1 21 1'
_symmetry_space_group_name_Hall 'P 2yb'
_symmetry_space_group_name_H-M 'P 1 21 1'
_atom_sites_solution_hydrogens geom
_atom_sites_solution_primary dual
_audit_creation_date 2018-09-15
_audit_creation_method
;
Olex2 1.2
(compiled 2016.09.09 svn.r3337 for OlexSys, GUI svn.r5227)
;
_cell_angle_alpha 90
_cell_angle_beta 98.2320(10)
_cell_angle_gamma 90
_cell_formula_units_Z 4
_cell_length_a 17.3706(2)
_cell_length_b 35.3798(4)
_cell_length_c 30.3366(4)
_cell_measurement_reflns_used 91712
_cell_measurement_temperature 100.00(10)
_cell_measurement_theta_max 66.9310
_cell_measurement_theta_min 3.8100
_cell_volume 18451.8(4)
_computing_cell_refinement 'CrysAlisPro 1.171.39.7e (Rigaku OD, 2015)'
_computing_data_collection 'CrysAlisPro 1.171.39.7e (Rigaku OD, 2015)'
_computing_data_reduction 'CrysAlisPro 1.171.39.7e (Rigaku OD, 2015)'
_computing_molecular_graphics 'Olex2 (Dolomanov et al., 2009)'
_computing_publication_material 'Olex2 (Dolomanov et al., 2009)'
_computing_structure_refinement 'ShelXL (Sheldrick, 2015)'
_computing_structure_solution 'ShelXT (Sheldrick, 2015)'
_diffrn_ambient_environment N~2~
_diffrn_ambient_temperature 100.00(10)
_diffrn_detector 'CCD plate'
_diffrn_detector_area_resol_mean 5.2137
_diffrn_detector_type AtlasS2
_diffrn_measured_fraction_theta_full 0.987
_diffrn_measured_fraction_theta_max 0.987
_diffrn_measurement_details
;
List of Runs (angles in degrees, time in seconds):

  # Type    Start    End  Width  t~exp~   \w     \q     \k     \f   Frames
--------------------------------------------------------------------------
  1  \w    -67.00 -21.00   1.00    5.00    --  -41.06 -38.00  90.00   46
  2  \w    -88.00  -1.00   1.00    5.00    --  -41.06 -19.00 -90.00   87
  3  \w   -121.00 -95.00   1.00    5.00    --  -41.06 -19.00 -90.00   26
  4  \w   -113.00 -17.00   1.00    5.00    --  -41.06 -38.00-150.00   96
  5  \w    -68.00  32.00   1.00    5.00    --  -41.06  57.00 -60.00  100
  6  \w     15.00  80.00   1.00    5.00    --   41.06  77.00 -30.00   65
  7  \w     24.00  95.00   1.00    5.00    --   41.06-125.00 120.00   71
  8  \w     10.00  58.00   1.00    5.00    --   41.06  77.00 -90.00   48
  9  \w      9.00 116.00   1.00    5.00    --   41.06  77.00-180.00  107
 10  \w     10.00 116.00   1.00    5.00    --   41.06  77.00  30.00  106
 11  \w     17.00  61.00   1.00    5.00    --   41.06  77.00  90.00   44
 12  \w     71.00 117.00   1.00   14.00    --   91.78-125.00 -60.00   46
 13  \w     19.00  88.00   1.00   14.00    --   91.78 -95.00   0.00   69
 14  \w     63.00  89.00   1.00   14.00    --   91.78  61.00-180.00   26
 15  \w     91.00 120.00   1.00   14.00    --   91.78  77.00-180.00   29
 16  \w     59.00  86.00   1.00   14.00    --   91.78  77.00-180.00   27
 17  \w     22.00 117.00   1.00   14.00    --   91.78 -45.00 150.00   95
 18  \w     96.00 165.00   1.00   14.00    --   91.78 125.00  60.00   69
 19  \w     89.00 146.00   1.00   14.00    --   91.78  77.00   0.00   57
 20  \w    103.00 168.00   1.00   14.00    --   91.78  77.00-120.00   65
 21  \w     59.00  84.00   1.00   14.00    --   91.78  77.00   0.00   25
 22  \w     59.00 145.00   1.00   14.00    --   91.78  77.00 -90.00   86
 23  \w     59.00 139.00   1.00   14.00    --   91.78  77.00 -30.00   80
 24  \w     59.00 168.00   1.00   14.00    --   91.78  77.00-150.00  109
 25  \w     59.00  84.00   1.00   14.00    --   91.78  77.00 -60.00   25
 26  \w     97.00 155.00   1.00   14.00    --   91.78  77.00 -60.00   58
 27  \w     59.00  84.00   1.00   14.00    --   91.78  77.00  90.00   25
 28  \w     92.00 120.00   1.00   14.00    --   91.78  77.00  90.00   28
 29  \w     59.00  98.00   1.00   14.00    --   91.78  77.00-120.00   39
 30  \w     61.00  86.00   1.00   14.00    --   91.78  70.00-126.00   25
 31  \w     94.00 143.00   1.00   14.00    --   91.78  77.00  60.00   49
 32  \w     59.00  84.00   1.00   14.00    --   91.78  77.00  60.00   25
 33  \w     95.00 142.00   1.00   14.00    --   91.78  77.00  30.00   47
 34  \w     10.00 102.00   1.00   14.00    --   91.78 -95.00  60.00   92
 35  \w     97.00 156.00   1.00   14.00    --   91.78  77.00 120.00   59
 36  \w     59.00  84.00   1.00   14.00    --   91.78  77.00 120.00   25
 37  \w     59.00  91.00   1.00   14.00    --   91.78  77.00  30.00   32
 38  \w     27.00 107.00   1.00   14.00    --   91.78 -95.00 150.00   80
 39  \w     99.00 162.00   1.00   14.00    --   91.78  70.00 154.86   63
 40  \w     61.00  87.00   1.00   14.00    --   91.78  70.00 154.86   26
;
_diffrn_measurement_device 'four-circle diffractometer'
_diffrn_measurement_device_type 'SuperNova, Dual, Cu at home/near, AtlasS2'
_diffrn_measurement_method '\w scans'
_diffrn_orient_matrix_type 'CrysAlisPro convention (1999,Acta A55,543-557)'
_diffrn_orient_matrix_UB_11 0.0042792000
_diffrn_orient_matrix_UB_12 -0.0334427000
_diffrn_orient_matrix_UB_13 0.0327506000
_diffrn_orient_matrix_UB_21 -0.0850344000
_diffrn_orient_matrix_UB_22 0.0071784000
_diffrn_orient_matrix_UB_23 0.0067019000
_diffrn_orient_matrix_UB_31 -0.0279229000
_diffrn_orient_matrix_UB_32 -0.0269499000
_diffrn_orient_matrix_UB_33 -0.0389232000
_diffrn_radiation_monochromator mirror
_diffrn_radiation_probe x-ray
_diffrn_radiation_type CuK\a
_diffrn_radiation_wavelength 1.54184
_diffrn_reflns_av_R_equivalents 0.0840
_diffrn_reflns_av_unetI/netI 0.0696
_diffrn_reflns_Laue_measured_fraction_full 0.987
_diffrn_reflns_Laue_measured_fraction_max 0.987
_diffrn_reflns_limit_h_max 20
_diffrn_reflns_limit_h_min -20
_diffrn_reflns_limit_k_max 42
_diffrn_reflns_limit_k_min -42
_diffrn_reflns_limit_l_max 36
_diffrn_reflns_limit_l_min -35
_diffrn_reflns_number 261387
_diffrn_reflns_point_group_measured_fraction_full 0.977
_diffrn_reflns_point_group_measured_fraction_max 0.977
_diffrn_reflns_theta_full 67.343
_diffrn_reflns_theta_max 67.343
_diffrn_reflns_theta_min 3.585
_diffrn_source 'micro-focus sealed X-ray tube'
_diffrn_source_type 'SuperNova (Cu) X-ray Source'
_exptl_absorpt_coefficient_mu 14.218
_exptl_absorpt_correction_T_max 1.00000
_exptl_absorpt_correction_T_min 0.33006
_exptl_absorpt_correction_type multi-scan
_exptl_absorpt_process_details
;
CrysAlisPro 1.171.39.7e (Rigaku Oxford Diffraction, 2015)
Empirical absorption correction using spherical harmonics,
 implemented in SCALE3 ABSPACK scaling algorithm.
;
_exptl_crystal_colour 'dark red'
_exptl_crystal_colour_modifier dark
_exptl_crystal_colour_primary red
_exptl_crystal_density_diffrn 1.657
_exptl_crystal_description block
_exptl_crystal_F_000 8720
_exptl_crystal_size_max 0.12
_exptl_crystal_size_mid 0.05
_exptl_crystal_size_min 0.03
_refine_diff_density_max 11.733
_refine_diff_density_min -2.236
_refine_diff_density_rms 0.436
_refine_ls_abs_structure_details
;
 Flack x determined using 24512 quotients [(I+)-(I-)]/[(I+)+(I-)]
 (Parsons, Flack and Wagner, Acta Cryst. B69 (2013) 249-259).
;
_refine_ls_abs_structure_Flack 0.013(5)
_refine_ls_extinction_method none
_refine_ls_goodness_of_fit_ref 1.038
_refine_ls_hydrogen_treatment constr
_refine_ls_matrix_type full
_refine_ls_number_parameters 1307
_refine_ls_number_reflns 64802
_refine_ls_number_restraints 581
_refine_ls_restrained_S_all 8.471
_refine_ls_R_factor_all 0.1018
_refine_ls_R_factor_gt 0.0976
_refine_ls_shift/su_max 0.001
_refine_ls_shift/su_mean 0.000
_refine_ls_structure_factor_coef Fsqd
_refine_ls_weighting_details 'w=1/[\s^2^(Fo^2^)+(0.1930P)^2^+253.4320P] where P=(Fo^2^+2Fc^2^)/3'
_refine_ls_weighting_scheme calc
_refine_ls_wR_factor_gt 0.2581
_refine_ls_wR_factor_ref 0.2636
_reflns_Friedel_coverage 0.947
_reflns_Friedel_fraction_full 0.967
_reflns_Friedel_fraction_max 0.967
_reflns_number_gt 59231
_reflns_number_total 64802
_reflns_threshold_expression 'I > 2\s(I)'
_cod_data_source_file ja8b11096_si_002.cif
_cod_data_source_block wjq280a6-1
_cod_database_code 4128195
_shelx_space_group_comment
;
The symmetry employed for this shelxl refinement is uniquely defined
by the following loop, which should always be used as a source of
symmetry information in preference to the above space-group names.
They are only intended as comments.
;
_reflns_odcompleteness_completeness 99.96
_reflns_odcompleteness_iscentric 1
_reflns_odcompleteness_theta 62.30
_olex2_refinement_description
;
1. Fixed Uiso
 At 1.2 times of:
  All C(H) groups
2. Restrained distances
 P16-C16B
 2.805 with sigma of 0.005
 P16-C16F
 2.805 with sigma of 0.005
 C16F-P16
 2.805 with sigma of 0.005
 C16B-P16
 2.805 with sigma of 0.005
 P16-C16A
 1.805 with sigma of 0.005
 P2-C211
 1.805 with sigma of 0.005
 P2-C216
 2.805 with sigma of 0.005
 P2-C212
 2.805 with sigma of 0.005
 C216-P2
 2.805 with sigma of 0.005
 C212-P2
 2.805 with sigma of 0.005
 C225-C226
 1.39 with sigma of 0.005
 C222-P2
 2.799 with sigma of 0.005
 C226-P2
 2.799 with sigma of 0.005
 P2-C221
 1.827 with sigma of 0.005
 C222-C221
 1.39 with sigma of 0.005
 C226-C221
 1.39 with sigma of 0.005
 C16P-C16Q
 1.39 with sigma of 0.001
 C16T-C16U
 1.39 with sigma of 0.001
 C16R-C16U
 2.78 with sigma of 0.02
 C16M-C16V = C16M-C16N = C16M-P16
 1.85 with sigma of 0.001
 C16M-C16N
 1.39 with sigma of 0.001
 C616-P6
 1.85 with sigma of 0.02
 C334-C339
 1.39 with sigma of 0.001
 C338-C339
 1.39 with sigma of 0.001
 C15A-C15F
 1.39 with sigma of 0.001
 C15A-C15B
 1.39 with sigma of 0.001
 P15-C15A
 1.818 with sigma of 0.001
 C326-C321
 1.39 with sigma of 0.001
 C322-C321
 1.39 with sigma of 0.001
 C14M-C14N
 1.39 with sigma of 0.001
 C14V-C14M
 1.39 with sigma of 0.001
 C14M-C14P
 2.78 with sigma of 0.001
 P14-C14M
 1.82 with sigma of 0.001
 C14T-C14S
 1.39 with sigma of 0.001
 C14S-C14R
 1.39 with sigma of 0.001
 C14S-C14P
 2.78 with sigma of 0.001
 C535-C538
 2.78 with sigma of 0.001
 C535-C534
 1.39 with sigma of 0.001
 C539-C538
 1.39 with sigma of 0.001
 C537-C534
 2.78 with sigma of 0.001
 C538-C537
 1.39 with sigma of 0.001
 C536-C539
 2.78 with sigma of 0.001
 C536-C535
 1.39 with sigma of 0.001
 C536-C537
 1.39 with sigma of 0.001
 C16S-C16P
 2.78 with sigma of 0.02
 C337-C334
 2.78 with sigma of 0.001
 C336-C339
 2.78 with sigma of 0.001
 C338-C335
 2.78 with sigma of 0.001
 C336-C335
 1.39 with sigma of 0.001
 C335-C334
 1.39 with sigma of 0.001
 C836-C839
 2.78 with sigma of 0.02
 C838-C835
 2.78 with sigma of 0.02
 C839-C838
 1.39 with sigma of 0.02
 C836-C835
 1.39 with sigma of 0.02
 C835-C834
 1.39 with sigma of 0.02
 C12S-C12P
 2.78 with sigma of 0.02
 C12Q-C12T
 2.78 with sigma of 0.02
 C12Q-C12P
 1.39 with sigma of 0.02
 C12S-C12T
 1.39 with sigma of 0.02
 C12T-C12U
 1.39 with sigma of 0.02
 C837-C834
 2.78 with sigma of 0.02
 C838-C837
 1.39 with sigma of 0.02
 C837-C836
 1.39 with sigma of 0.02
 C17V-C16V
 1.54 with sigma of 0.02
 C16M-C16V
 1.39 with sigma of 0.001
 C16U-C16V
 1.39 with sigma of 0.001
 C16O-C16P = C16O-C16N
 2.78 with sigma of 0.001
 C16M-C16P
 2.78 with sigma of 0.001
 C238-C235
 2.78 with sigma of 0.001
 C238-C237
 1.39 with sigma of 0.001
 C736-C739
 2.78 with sigma of 0.001
 C737-C734
 2.78 with sigma of 0.001
 C735-C738
 2.78 with sigma of 0.001
 C739-C738
 1.39 with sigma of 0.001
 C738-C737
 1.39 with sigma of 0.001
 C737-C736
 1.39 with sigma of 0.001
 C736-C735
 1.39 with sigma of 0.001
 C735-C734
 1.39 with sigma of 0.001
 C10T-C10Q
 2.78 with sigma of 0.01
 C10R-C10Q
 1.39 with sigma of 0.001
 C138-C135
 2.78 with sigma of 0.02
 C134-C137
 2.78 with sigma of 0.02
 C136-C139
 2.78 with sigma of 0.02
 C139-C138
 1.39 with sigma of 0.02
 C138-C137
 1.39 with sigma of 0.02
 C137-C136
 1.39 with sigma of 0.02
 C136-C135
 1.39 with sigma of 0.02
 C135-C134
 1.39 with sigma of 0.02
 C236-C235
 1.39 with sigma of 0.001
 C237-C236
 1.39 with sigma of 0.001
 C13S-C13P
 2.78 with sigma of 0.01
 C13P-C13Q
 1.39 with sigma of 0.001
 C13P-C13U
 1.39 with sigma of 0.001
 C13T-C13Q
 2.78 with sigma of 0.01
 C13S-C13T
 1.39 with sigma of 0.001
 C13T-C13U
 1.39 with sigma of 0.001
 C634-C637
 2.78 with sigma of 0.02
 C636-C639
 2.78 with sigma of 0.02
 C637-C636
 1.39 with sigma of 0.02
 C638-C637
 1.39 with sigma of 0.02
 C639-C638
 1.39 with sigma of 0.02
 C635-C638
 2.78 with sigma of 0.02
 C635-C634
 1.39 with sigma of 0.02
 C636-C635
 1.39 with sigma of 0.02
 C13R-C13S
 1.39 with sigma of 0.001
 C13R-C13Q
 1.39 with sigma of 0.001
 C13R-C13U
 2.78 with sigma of 0.02
 C12R-C12U
 2.78 with sigma of 0.02
 C12R-C12Q
 1.39 with sigma of 0.02
 C12R-C12S
 1.39 with sigma of 0.02
 C11Q-C11P
 1.39 with sigma of 0.02
 C11R-C11Q
 1.39 with sigma of 0.02
 C11S-C11R
 1.39 with sigma of 0.02
 C11T-C11S
 1.39 with sigma of 0.02
 C11U-C11T
 1.39 with sigma of 0.02
 C11R-C11U
 2.78 with sigma of 0.02
 C11T-C11Q
 2.78 with sigma of 0.02
 C11S-C11P
 2.78 with sigma of 0.02
 C10R-C10S
 1.39 with sigma of 0.001
 C10S-C10T
 1.39 with sigma of 0.001
 C15Q-C15P
 1.39 with sigma of 0.02
 C15R-C15Q
 1.39 with sigma of 0.02
 C15S-C15R
 1.39 with sigma of 0.02
 C15T-C15S
 1.39 with sigma of 0.02
 C15U-C15T
 1.39 with sigma of 0.02
 C15S-C15P
 2.78 with sigma of 0.02
 C15R-C15U
 2.78 with sigma of 0.02
 C237-C234
 2.78 with sigma of 0.001
 C235-C234
 1.39 with sigma of 0.001
 C239-C238
 1.39 with sigma of 0.001
 C231-C234
 2.78 with sigma of 0.001
 C232-C231
 1.39 with sigma of 0.001
 C240-C231
 1.39 with sigma of 0.001
 C236-C239
 2.78 with sigma of 0.001
 C10R-C10U
 2.78 with sigma of 0.01
 C10Q-C10P
 1.39 with sigma of 0.001
 C10U-C10T
 1.39 with sigma of 0.001
 C10S-C10P
 2.78 with sigma of 0.01
 C10P-C10S
 2.78 with sigma of 0.01
 C10O-C11V
 4.32 with sigma of 0.02
 C11V-C10V
 1.54 with sigma of 0.02
 C11O-C10V
 4.32 with sigma of 0.02
 C436-C439
 2.78 with sigma of 0.02
 C437-C434
 2.78 with sigma of 0.02
 C438-C435
 2.78 with sigma of 0.02
 C435-C434
 1.39 with sigma of 0.02
 C436-C435
 1.39 with sigma of 0.02
 C437-C436
 1.39 with sigma of 0.02
 C438-C437
 1.39 with sigma of 0.02
 C439-C438
 1.39 with sigma of 0.02
 C10V-C10U = C10V-C10M = C10V-C11V
 1.54 with sigma of 0.02
 C16N-P16 \\sim P16-C16V
 with sigma of 0.02
 C611-P6 \\sim P6-C615
 with sigma of 0.02
 C11N-P11 \\sim P11-C11V
 with sigma of 0.02
 C14V-P14 \\sim P14-C14N
 with sigma of 0.02
 C15N-P15 \\sim P15-C15V
 with sigma of 0.02
 C13V-P13 \\sim P13-C13N
 with sigma of 0.02
 C140-C231 \\sim C231-C239
 with sigma of 0.02
 C231-C140 \\sim C140-C239
 with sigma of 0.02
 C139-C240 \\sim C240-C131
 with sigma of 0.02
 C10V-P10 \\sim P10-C10N
 with sigma of 0.02
3. Restrained planarity
 P6, C616, C615, C614, C613, C612, C611
 with sigma of 0.1
 C14Q, C14V, C14M, C14N, C14O, C14P, C14U, C14R, C14S, C14T
 with sigma of 0.1
 P11, C11V, C11P, C11U, C11M, C11N, C11Q, C11T, C11O, C11R, C11S
 with sigma of 0.1
 C337, C336, C335, C334, C339, C338, C340, C331, C332, C333
 with sigma of 0.1
 C137, C136, C135, C134, C139, C138, C133, C132, C131, C140
 with sigma of 0.1
 C634, C638, C635, H635, C639, C636, H636, C637, H637, C633, C632, C631, C640
 with sigma of 0.1
 C17U, C17P, C17Q, C17R, C17S, C17T, C17V, C17M, C17N, C17O
 with sigma of 0.1
 C17U, C17P, C17Q, C17R, C17T, C17S, C17V, C17M, C17N, C17O
 with sigma of 0.1
 C13S, C13R, C13V, C13U, C13P, C13O, C13N, C13M, C13T, C13Q
 with sigma of 0.1
 C13N, C13M, C13V, C13U, C13P, C13O, C13Q, C13R, C13S, C13T
 with sigma of 0.1
 C12S, C12R, C12Q, C12T, C12U, C12P, C12O, C12N, C12M, C12V
 with sigma of 0.1
 C17O, C17V, C16V, C16O
 with sigma of 0.1
 C233, C240, C140, C133
 with sigma of 0.1
 C10P, C10U, C10T, C10S, C10R, C10Q, C10V, C10M, C10N, C10O
 with sigma of 0.1
 C10U, C10P, C10R, C10Q, C10S, C10T, C10O, C10M, C10N, C10V
 with sigma of 0.1
 C10O, C10V, C11V, C11O
 with sigma of 0.1
 C11O, C11V, C10V, C10O
 with sigma of 0.1
4. Uiso/Uaniso restraints and constraints
C211 \\sim C212 \\sim C213 \\sim C214 \\sim C215 \\sim C216: within 2A with
sigma of 0.01 and sigma for terminal atoms of 0.02
C16A \\sim C16F \\sim C16E \\sim C16D \\sim C16C \\sim C16B: within 2A with
sigma of 0.01 and sigma for terminal atoms of 0.02
C221 \\sim C222 \\sim C223 \\sim C224 \\sim C225 \\sim C226: within 2A with
sigma of 0.01 and sigma for terminal atoms of 0.02
C411 \\sim C412 \\sim C413 \\sim C414 \\sim C415 \\sim C416: within 2A with
sigma of 0.01 and sigma for terminal atoms of 0.02
C616 \\sim C615 \\sim C614 \\sim C613 \\sim C612 \\sim C611: within 2A with
sigma of 0.01 and sigma for terminal atoms of 0.02
C11V \\sim C11P \\sim C11U \\sim C11M \\sim C11N \\sim C11Q \\sim C11T \\sim
C11O \\sim C11R \\sim C11S: within 2A with sigma of 0.01 and sigma for terminal
atoms of 0.02
C11G \\sim C11K \\sim C11L \\sim C11I \\sim C11H \\sim C11J: within 2A with
sigma of 0.01 and sigma for terminal atoms of 0.02
C11A \\sim C11F \\sim C11E \\sim C11D \\sim C11C \\sim C11B: within 2A with
sigma of 0.01 and sigma for terminal atoms of 0.02
C711 \\sim C713 \\sim C712 \\sim C715 \\sim C714 \\sim C716: within 2A with
sigma of 0.01 and sigma for terminal atoms of 0.02
C16G \\sim C16H \\sim C16I \\sim C16J \\sim C16K \\sim C16L: within 2A with
sigma of 0.01 and sigma for terminal atoms of 0.02
C736 \\sim C738 \\sim C737 \\sim C731 \\sim C732 \\sim C733 \\sim C734 \\sim
C739 \\sim C740 \\sim C735: within 2A with sigma of 0.01 and sigma for terminal
atoms of 0.02
C12A \\sim C12B \\sim C12D \\sim C12E \\sim C12C \\sim C12F: within 2A with
sigma of 0.01 and sigma for terminal atoms of 0.02
C14L \\sim C14K \\sim C14J \\sim C14I \\sim C14H \\sim C14G: within 2A with
sigma of 0.01 and sigma for terminal atoms of 0.02
C721 \\sim C726 \\sim C725 \\sim C724 \\sim C723 \\sim C722: within 2A with
sigma of 0.01 and sigma for terminal atoms of 0.02
C13G \\sim C13H \\sim C13I \\sim C13J \\sim C13K \\sim C13L: within 2A with
sigma of 0.01 and sigma for terminal atoms of 0.02
C316 \\sim C311 \\sim C312 \\sim C313 \\sim C314 \\sim C315: within 2A with
sigma of 0.01 and sigma for terminal atoms of 0.02
C15A \\sim C15B \\sim C15C \\sim C15D \\sim C15E \\sim C15F: within 2A with
sigma of 0.01 and sigma for terminal atoms of 0.02
C625 \\sim C626 \\sim C621 \\sim C622 \\sim C623 \\sim C624: within 2A with
sigma of 0.01 and sigma for terminal atoms of 0.02
C321 \\sim C326 \\sim C325 \\sim C324 \\sim C323 \\sim C322: within 2A with
sigma of 0.01 and sigma for terminal atoms of 0.02
C112 \\sim C111 \\sim C116 \\sim C113 \\sim C115 \\sim C114: within 2A with
sigma of 0.01 and sigma for terminal atoms of 0.02
C15G \\sim C15H \\sim C15I \\sim C15J \\sim C15K \\sim C15L: within 2A with
sigma of 0.01 and sigma for terminal atoms of 0.02
C14Q \\sim C14V \\sim C14M \\sim C14N \\sim C14O \\sim C14P \\sim C14U \\sim
C14R \\sim C14S \\sim C14T: within 2A with sigma of 0.01 and sigma for terminal
atoms of 0.02
C13B \\sim C17L \\sim C17G \\sim C17K \\sim C17I \\sim C17J \\sim C17H: within
2A with sigma of 0.01 and sigma for terminal atoms of 0.02
C531 \\sim C532 \\sim C539 \\sim C540 \\sim C533 \\sim C534: within 2A with
sigma of 0.01 and sigma for terminal atoms of 0.02
C840 \\sim C831 \\sim C839 \\sim C832 \\sim C833 \\sim C834: within 2A with
sigma of 0.01 and sigma for terminal atoms of 0.02
C421 \\sim C426 \\sim C425 \\sim C424 \\sim C423 \\sim C422: within 2A with
sigma of 0.01 and sigma for terminal atoms of 0.02
C539 \\sim C537 \\sim C536 \\sim C538 \\sim C534 \\sim C535: within 2A with
sigma of 0.01 and sigma for terminal atoms of 0.02
C10G \\sim C10L \\sim C10K \\sim C10J \\sim C10I \\sim C10H: within 2A with
sigma of 0.01 and sigma for terminal atoms of 0.02
C16Q \\sim C16R \\sim C16S \\sim C16T \\sim C16M \\sim C16V \\sim C16U \\sim
C16P \\sim C16O \\sim C16N: within 2A with sigma of 0.01 and sigma for terminal
atoms of 0.02
C17F \\sim C17E \\sim C17B \\sim C17A \\sim C17D \\sim C17C: within 2A with
sigma of 0.01 and sigma for terminal atoms of 0.02
C339 \\sim C340 \\sim C332 \\sim C331 \\sim C334 \\sim C333 \\sim C432 \\sim
C431 \\sim C440 \\sim C439 \\sim C434 \\sim C433 \\sim C438 \\sim C436 \\sim
C338 \\sim C435 \\sim C336 \\sim C337 \\sim C437 \\sim C335: within 2A with
sigma of 0.01 and sigma for terminal atoms of 0.02
C339 \\sim C340 \\sim C332 \\sim C331 \\sim C334 \\sim C333 \\sim C336 \\sim
C337 \\sim C335: within 2A with sigma of 0.01 and sigma for terminal atoms of
0.02
C339 \\sim C334 \\sim C338 \\sim C336 \\sim C337 \\sim C335: within 2A with
sigma of 0.01 and sigma for terminal atoms of 0.02
C521 \\sim C526 \\sim C525 \\sim C524 \\sim C523 \\sim C522: within 2A with
sigma of 0.01 and sigma for terminal atoms of 0.02
C12G \\sim C12L \\sim C12K \\sim C12J \\sim C12I \\sim C12H: within 2A with
sigma of 0.01 and sigma for terminal atoms of 0.02
C14A \\sim C14F \\sim C14E \\sim C14D \\sim C14C \\sim C14B: within 2A with
sigma of 0.01 and sigma for terminal atoms of 0.02
C13A \\sim C13F \\sim C13E \\sim C13D \\sim C13C \\sim C13B: within 2A with
sigma of 0.01 and sigma for terminal atoms of 0.02
C512 \\sim C511 \\sim C516 \\sim C515 \\sim C514 \\sim C513: within 2A with
sigma of 0.01 and sigma for terminal atoms of 0.02
C15T \\sim C15R \\sim C15S \\sim C15Q \\sim C15P \\sim C15U: within 2A with
sigma of 0.01 and sigma for terminal atoms of 0.02
C15M \\sim C15N \\sim C15O \\sim C15P \\sim C15U \\sim C15V: within 2A with
sigma of 0.01 and sigma for terminal atoms of 0.02
C132 \\sim C133 \\sim C134 \\sim C139 \\sim C140 \\sim C131: within 2A with
sigma of 0.01 and sigma for terminal atoms of 0.02
C634 \\sim C638 \\sim C635 \\sim C639 \\sim C636 \\sim C637: within 2A with
sigma of 0.01 and sigma for terminal atoms of 0.02
C12M \\sim C13S \\sim C13R \\sim C13V \\sim C13U \\sim C13P \\sim C13O \\sim
C13N \\sim C13M \\sim C13T \\sim C12U \\sim C12V \\sim C12S \\sim C12O \\sim
C12R \\sim C12T \\sim C12P \\sim C12N \\sim C13Q \\sim C12Q: within 2A with
sigma of 0.01 and sigma for terminal atoms of 0.02
C235 \\sim C238 \\sim C237 \\sim C236 \\sim C231 \\sim C240 \\sim C239 \\sim
C234 \\sim C233 \\sim C232: within 2A with sigma of 0.01 and sigma for terminal
atoms of 0.02
C10V \\sim C10P \\sim C10O \\sim C10N \\sim C10M \\sim C10S \\sim C10T \\sim
C10Q \\sim C10R: within 2A with sigma of 0.01 and sigma for terminal atoms of
0.02
: with sigma of 0.1 and sigma for terminal atoms of 0.2
: with sigma of 0.1 and sigma for terminal atoms of 0.2
: with sigma of 0.1 and sigma for terminal atoms of 0.2
: with sigma of 0.1 and sigma for terminal atoms of 0.2
: with sigma of 0.1 and sigma for terminal atoms of 0.2
: with sigma of 0.1 and sigma for terminal atoms of 0.2
5.a Aromatic/amide H refined with riding coordinates:
 C212(H212), C213(H213), C214(H214), C215(H215), C216(H216), C15B(H15B),
 C15C(H15C), C15D(H15D), C15E(H15E), C15F(H15F), C15H(H15H), C15I(H15I),
 C15J(H15J), C15K(H15K), C15L(H15L), C326(H326), C325(H325), C324(H324),
 C323(H323), C322(H322), C112(H112), C116(H116), C10O(H10O), C10N(H10N),
 C17N(H17N), C10F(H10F), C10E(H10E), C10D(H10D), C10C(H10C), C10B(H10B),
 C14F(H14F), C14E(H14E), C14D(H14D), C14C(H14C), C14B(H14B), C426(H426),
 C425(H425), C424(H424), C423(H423), C422(H422), C11K(H11K), C13F(H13F),
 C13E(H13E), C13D(H13D), C13C(H13C), C13B(H13B), C11F(H11F), C11E(H11E),
 C11D(H11D), C11C(H11C), C11B(H11B), C10L(H10L), C10K(H10K), C10J(H10J),
 C10I(H10I), C10H(H10H), C316(H316), C312(H312), C313(H313), C314(H314),
 C315(H315), C512(H512), C516(H516), C515(H515), C514(H514), C513(H513),
 C532(H532), C11N(H11N), C632(H632), C726(H726), C725(H725), C724(H724),
 C723(H723), C722(H722), C713(H713), C12L(H12L), C12K(H12K), C12J(H12J),
 C12I(H12I), C12H(H12H), C712(H712), C832(H832), C122(H122), C123(H123),
 C124(H124), C125(H125), C126(H126), C11L(H11L), C11I(H11I), C12B(H12B),
 C736(H736), C825(H825), C13S(H13S), C715(H715), C17L(H17L), C17K(H17K),
 C17J(H17J), C17I(H17I), C17H(H17H), C10S(H10S), C13R(H13R), C13O(H13O),
 C13N(H13N), C332(H332), C10T(H10T), C13T(H13T), C11H(H11H), C11Q(H11Q),
 C11J(H11J), C738(H738), C138(H138), C714(H714), C135(H135), C11T(H11T),
 C11O(H11O), C113(H113), C826(H826), C533(H533), C10Q(H10Q), C737(H737),
 C12D(H12D), C537(H537), C837(H837), C526(H526), C525(H525), C524(H524),
 C523(H523), C522(H522), C14Q(H14Q), C12E(H12E), C536(H536), C732(H732),
 C733(H733), C638(H638), C12C(H12C), C635(H635), C838(H838), C633(H633),
 C13H(H13H), C13I(H13I), C13J(H13J), C13K(H13K), C13L(H13L), C14N(H14N),
 C14O(H14O), C716(H716), C14R(H14R), C538(H538), C12F(H12F), C833(H833),
 C115(H115), C15T(H15T), C815(H815), C814(H814), C132(H132), C133(H133),
 C813(H813), C17F(H17F), C17E(H17E), C17B(H17B), C823(H823), C412(H412),
 C413(H413), C414(H414), C415(H415), C416(H416), C136(H136), C835(H835),
 C816(H816), C114(H114), C636(H636), C822(H822), C824(H824), C235(H235),
 C238(H238), C237(H237), C625(H625), C626(H626), C622(H622), C623(H623),
 C624(H624), C236(H236), C812(H812), C14S(H14S), C535(H535), C12S(H12S),
 C15R(H15R), C12O(H12O), C17S(H17S), C12R(H12R), C17Q(H17Q), C15S(H15S),
 C11R(H11R), C12T(H12T), C14L(H14L), C14K(H14K), C14J(H14J), C14I(H14I),
 C14H(H14H), C735(H735), C333(H333), C17R(H17R), C17D(H17D), C15Q(H15Q),
 C836(H836), C17O(H17O), C432(H432), C433(H433), C17T(H17T), C12N(H12N),
 C13Q(H13Q), C11S(H11S), C12Q(H12Q), C10R(H10R), C137(H137), C637(H637),
 C16H(H16H), C16I(H16I), C16J(H16J), C16K(H16K), C16L(H16L), C16Q(H16Q),
 C16R(H16R), C16S(H16S), C16T(H16T), C15N(H15N), C15O(H15O), C16O(H16O),
 C16N(H16N), C16F(H16F), C16E(H16E), C16D(H16D), C16C(H16C), C16B(H16B),
 C17C(H17C), C233(H233), C232(H232), C222(H222), C223(H223), C224(H224),
 C225(H225), C226(H226), C615(H615), C614(H614), C613(H613), C612(H612),
 C611(H611), C438(H438), C436(H436), C338(H338), C435(H435), C336(H336),
 C337(H337), C437(H437), C335(H335), C14T(H14T)
5.b Fitted hexagon refined as free rotating group:
 C211(C212,C213,C214,C215,C216), C15A(C15B,C15C,C15D,C15E,C15F), C15G(C15H,
 C15I,C15J,C15K,C15L), C321(C326,C325,C324,C323,C322), C10V(C10U,C10P,C10O,C10N,
 C10M), C10A(C10F,C10E,C10D,C10C,C10B), C14A(C14F,C14E,C14D,C14C,C14B),
 C421(C426,C425,C424,C423,C422), C13A(C13F,C13E,C13D,C13C,C13B), C11A(C11F,C11E,
 C11D,C11C,C11B), C10G(C10L,C10K,C10J,C10I,C10H), C316(C311,C312,C313,C314,
 C315), C512(C511,C516,C515,C514,C513), C721(C726,C725,C724,C723,C722),
 C12G(C12L,C12K,C12J,C12I,C12H), C121(C122,C123,C124,C125,C126), C17G(C17L,C17K,
 C17J,C17I,C17H), C13V(C13U,C13P,C13O,C13N,C13M), C521(C526,C525,C524,C523,
 C522), C731(C732,C733,C734,C739,C740), C13G(C13H,C13I,C13J,C13K,C13L),
 C14V(C14M,C14N,C14O,C14P,C14U), C132(C133,C134,C139,C140,C131), C411(C412,C413,
 C414,C415,C416), C625(C626,C621,C622,C623,C624), C14L(C14K,C14J,C14I,C14H,
 C14G), C432(C431,C440,C439,C434,C433), C16G(C16H,C16I,C16J,C16K,C16L),
 C15M(C15N,C15O,C15P,C15U,C15V), C16M(C16V,C16U,C16P,C16O,C16N), C16A(C16F,C16E,
 C16D,C16C,C16B), C231(C240,C239,C234,C233,C232), C221(C222,C223,C224,C225,
 C226), C616(C615,C614,C613,C612,C611)
;
_shelx_shelxl_version_number 2014/7
_olex2_submission_special_instructions 'No special instructions were received'
_oxdiff_exptl_absorpt_empirical_details
;
Empirical correction (ABSPACK) includes:
- Absorption correction using spherical harmonics
- Frame scaling
;
_oxdiff_exptl_absorpt_empirical_full_max 2.813
_oxdiff_exptl_absorpt_empirical_full_min 0.605

loop_
_space_group_symop_operation_xyz
'x, y, z'
'-x, y+1/2, -z'

loop_
_atom_site_label
_atom_site_type_symbol
_atom_site_fract_x
_atom_site_fract_y
_atom_site_fract_z
_atom_site_U_iso_or_equiv
_atom_site_adp_type
_atom_site_occupancy
_atom_site_site_symmetry_order
_atom_site_calc_flag
_atom_site_refinement_flags_posn
_atom_site_refinement_flags_adp
Au18 Au 0.48506(6) 0.43658(8) 1.00631(4) 0.0235(2) Uani 1 1 d . .
Au11 Au 0.48050(7) 0.36009(8) 1.02166(4) 0.0268(2) Uani 1 1 d . .
Au13 Au 0.35106(7) 0.47495(8) 1.01843(4) 0.0274(2) Uani 1 1 d . .
Au15 Au 0.38236(7) 0.46243(8) 0.93468(4) 0.0283(3) Uani 1 1 d . .
Au14 Au 0.34450(6) 0.39832(8) 0.98853(4) 0.0266(2) Uani 1 1 d . .
Au9 Au 1.00954(7) 0.56517(8) 1.49870(4) 0.0250(2) Uani 1 1 d . .
Au2 Au 0.98714(7) 0.48854(8) 1.48656(4) 0.0273(2) Uani 1 1 d . .
Au17 Au 0.61332(7) 0.47139(8) 0.98962(4) 0.0285(3) Uani 1 1 d . .
Au12 Au 0.40932(7) 0.40953(8) 1.07404(4) 0.0285(3) Uani 1 1 d . .
Au1 Au 0.90756(7) 0.53105(8) 1.54262(4) 0.0286(3) Uani 1 1 d . .
Au16 Au 0.47591(7) 0.51288(8) 0.98987(4) 0.0270(2) Uani 1 1 d . .
Au6 Au 1.16171(7) 0.59045(8) 1.50293(4) 0.0300(3) Uani 1 1 d . .
Au7 Au 1.03839(7) 0.64119(8) 1.50484(4) 0.0291(3) Uani 1 1 d . .
Au8 Au 0.96272(7) 0.60213(8) 1.56629(4) 0.0292(3) Uani 1 1 d . .
Au3 Au 0.95106(7) 0.53889(8) 1.41540(4) 0.0308(3) Uani 1 1 d . .
Au10 Au 0.61956(6) 0.40016(8) 1.02580(4) 0.0290(3) Uani 1 1 d . .
Au4 Au 1.06012(8) 0.60265(8) 1.42797(4) 0.0313(3) Uani 1 1 d . .
Au5 Au 1.10248(7) 0.52595(8) 1.44864(4) 0.0299(3) Uani 1 1 d . .
P11 P 0.5103(4) 0.2974(2) 1.0256(3) 0.0294(15) Uani 1 1 d D .
P16 P 0.5037(4) 0.57607(19) 0.9830(2) 0.0261(14) Uani 1 1 d D .
P14 P 0.2432(5) 0.3800(2) 0.9351(3) 0.0369(18) Uani 1 1 d D .
P15 P 0.3726(4) 0.4591(2) 0.8581(2) 0.0338(16) Uani 1 1 d D .
P3 P 0.8336(5) 0.5408(2) 1.3683(3) 0.0364(17) Uani 1 1 d . .
P7 P 1.0314(5) 0.7053(2) 1.5174(3) 0.0306(15) Uani 1 1 d . .
P1 P 0.8282(4) 0.4911(2) 1.5758(3) 0.0301(15) Uani 1 1 d . .
P12 P 0.4368(5) 0.4125(2) 1.1502(3) 0.0345(16) Uani 1 1 d . .
P8 P 0.9209(5) 0.6435(2) 1.6166(3) 0.0311(16) Uani 1 1 d . .
P17 P 0.7135(4) 0.5120(2) 0.9788(3) 0.0317(16) Uani 1 1 d . .
P2 P 0.9649(4) 0.4255(2) 1.4967(2) 0.0325(16) Uani 1 1 d D .
P10 P 0.7255(4) 0.3596(2) 1.0353(3) 0.0321(16) Uani 1 1 d D .
P6 P 1.2684(4) 0.5804(3) 1.5565(3) 0.0373(18) Uani 1 1 d D .
P5 P 1.2195(5) 0.5015(3) 1.4379(3) 0.0371(18) Uani 1 1 d . .
P13 P 0.2733(5) 0.4954(3) 1.0690(3) 0.0405(19) Uani 1 1 d D .
P4 P 1.0273(6) 0.6249(3) 1.3570(3) 0.046(2) Uani 1 1 d . .
C211 C 0.8811(8) 0.4116(3) 1.4565(6) 0.038(6) Uiso 1 1 d D U
C212 C 0.8281(8) 0.4387(3) 1.4382(6) 0.034(6) Uiso 1 1 d DG U
H212 H 0.8348 0.4639 1.4467 0.041 Uiso 1 1 calc R .
C213 C 0.7652(8) 0.4283(5) 1.4070(6) 0.041(6) Uiso 1 1 d G U
H213 H 0.7297 0.4464 1.3947 0.049 Uiso 1 1 calc R .
C214 C 0.7552(9) 0.3907(5) 1.3942(6) 0.042(6) Uiso 1 1 d G U
H214 H 0.7130 0.3836 1.3733 0.050 Uiso 1 1 calc R .
C215 C 0.8081(10) 0.3635(4) 1.4126(6) 0.042(6) Uiso 1 1 d G U
H215 H 0.8014 0.3384 1.4040 0.050 Uiso 1 1 calc R .
C216 C 0.8711(9) 0.3740(3) 1.4437(6) 0.043(6) Uiso 1 1 d DG U
H216 H 0.9065 0.3558 1.4560 0.052 Uiso 1 1 calc R .
C15A C 0.4719(6) 0.4573(7) 0.8456(7) 0.045(6) Uiso 1 1 d D U
C15B C 0.4979(8) 0.4696(7) 0.8068(7) 0.051(7) Uiso 1 1 d DG U
H15B H 0.4631 0.4803 0.7840 0.061 Uiso 1 1 calc R .
C15C C 0.5759(10) 0.4659(7) 0.8020(7) 0.050(7) Uiso 1 1 d G U
H15C H 0.5934 0.4741 0.7760 0.061 Uiso 1 1 calc R .
C15D C 0.6279(6) 0.4500(8) 0.8360(8) 0.052(7) Uiso 1 1 d G U
H15D H 0.6802 0.4475 0.8328 0.062 Uiso 1 1 calc R .
C15E C 0.6019(10) 0.4377(7) 0.8748(7) 0.057(7) Uiso 1 1 d G U
H15E H 0.6367 0.4270 0.8976 0.068 Uiso 1 1 calc R .
C15F C 0.5239(11) 0.4414(7) 0.8796(6) 0.051(7) Uiso 1 1 d DG U
H15F H 0.5064 0.4332 0.9056 0.061 Uiso 1 1 calc R .
C15G C 0.3309(12) 0.5035(5) 0.8337(6) 0.029(5) Uiso 1 1 d . U
C15H C 0.3213(13) 0.5084(5) 0.7878(6) 0.041(6) Uiso 1 1 d G U
H15H H 0.3342 0.4890 0.7695 0.049 Uiso 1 1 calc R .
C15I C 0.2924(13) 0.5424(6) 0.7691(5) 0.041(6) Uiso 1 1 d G U
H15I H 0.2860 0.5456 0.7384 0.049 Uiso 1 1 calc R .
C15J C 0.2732(13) 0.5714(5) 0.7964(6) 0.041(6) Uiso 1 1 d G U
H15J H 0.2539 0.5941 0.7839 0.049 Uiso 1 1 calc R .
C15K C 0.2828(14) 0.5665(5) 0.8423(6) 0.045(6) Uiso 1 1 d G U
H15K H 0.2699 0.5860 0.8605 0.054 Uiso 1 1 calc R .
C15L C 0.3117(13) 0.5326(6) 0.8610(5) 0.040(6) Uiso 1 1 d G U
H15L H 0.3181 0.5293 0.8917 0.048 Uiso 1 1 calc R .
C321 C 0.8228(10) 0.4966(4) 1.3347(6) 0.024(5) Uiso 1 1 d D U
C326 C 0.7526(9) 0.4884(5) 1.3082(7) 0.042(6) Uiso 1 1 d DG U
H326 H 0.7124 0.5060 1.3053 0.050 Uiso 1 1 calc R .
C325 C 0.7426(10) 0.4540(6) 1.2860(7) 0.048(7) Uiso 1 1 d G U
H325 H 0.6957 0.4486 1.2683 0.058 Uiso 1 1 calc R .
C324 C 0.8028(12) 0.4278(5) 1.2903(7) 0.043(6) Uiso 1 1 d G U
H324 H 0.7961 0.4047 1.2754 0.052 Uiso 1 1 calc R .
C323 C 0.8729(10) 0.4359(5) 1.3168(7) 0.038(6) Uiso 1 1 d G U
H323 H 0.9131 0.4184 1.3196 0.046 Uiso 1 1 calc R .
C322 C 0.8829(9) 0.4703(5) 1.3389(6) 0.032(5) Uiso 1 1 d DG U
H322 H 0.9298 0.4758 1.3567 0.039 Uiso 1 1 calc R .
C711 C 1.1145(17) 0.7166(8) 1.5590(9) 0.029(5) Uiso 1 1 d . U
C811 C 0.8220(19) 0.6568(9) 1.5960(11) 0.038(7) Uiso 1 1 d . .
C112 C 0.9601(17) 0.4773(9) 1.6366(10) 0.032(5) Uiso 1 1 d . U
H112 H 0.9885 0.4827 1.6137 0.039 Uiso 1 1 calc R .
C111 C 0.878(2) 0.4776(10) 1.6273(12) 0.043(6) Uiso 1 1 d . U
C531 C 1.291(2) 0.5397(10) 1.4395(12) 0.044(6) Uiso 1 1 d . U
C116 C 0.839(2) 0.4660(10) 1.6642(11) 0.040(6) Uiso 1 1 d . U
H116 H 0.7845 0.4669 1.6601 0.048 Uiso 1 1 calc R .
C10V C 0.6994(10) 0.2817(3) 1.0555(4) 0.033(6) Uiso 1 1 d D U
C10U C 0.7055(8) 0.2507(3) 1.0839(5) 0.051(9) Uiso 1 1 d DG .
C10P C 0.7328(9) 0.2553(4) 1.1289(5) 0.048(7) Uiso 1 1 d DG U
C10O C 0.7542(12) 0.2909(4) 1.1456(4) 0.046(7) Uiso 1 1 d DG U
H10O H 0.7725 0.2940 1.1757 0.056 Uiso 1 1 calc R .
C10N C 0.7481(12) 0.3220(3) 1.1172(5) 0.042(6) Uiso 1 1 d DG U
H10N H 0.7624 0.3459 1.1284 0.051 Uiso 1 1 calc R .
C10M C 0.7208(11) 0.3174(3) 1.0722(5) 0.044(6) Uiso 1 1 d DG U
C11G C 0.5305(15) 0.2833(8) 1.0828(9) 0.025(5) Uiso 1 1 d . U
C17N C 0.6964(15) 0.5421(8) 0.8949(9) 0.029(6) Uiso 1 1 d . .
H17N H 0.7073 0.5174 0.8873 0.035 Uiso 1 1 calc R .
C840 C 0.9733(18) 0.7221(9) 1.6139(10) 0.033(5) Uiso 1 1 d . U
C10A C 0.8126(10) 0.3849(5) 1.0624(7) 0.042(7) Uiso 1 1 d . .
C10F C 0.8813(12) 0.3655(4) 1.0765(8) 0.040(7) Uiso 1 1 d G .
H10F H 0.8828 0.3393 1.0740 0.048 Uiso 1 1 calc R .
C10E C 0.9478(10) 0.3852(6) 1.0941(8) 0.050(9) Uiso 1 1 d G .
H10E H 0.9938 0.3722 1.1035 0.060 Uiso 1 1 calc R .
C10D C 0.9456(10) 0.4243(6) 1.0978(8) 0.048(8) Uiso 1 1 d G .
H10D H 0.9901 0.4375 1.1096 0.057 Uiso 1 1 calc R .
C10C C 0.8769(12) 0.4438(4) 1.0837(8) 0.042(7) Uiso 1 1 d G .
H10C H 0.8754 0.4699 1.0862 0.051 Uiso 1 1 calc R .
C10B C 0.8104(10) 0.4240(5) 1.0660(7) 0.037(7) Uiso 1 1 d G .
H10B H 0.7644 0.4370 1.0566 0.044 Uiso 1 1 calc R .
C14A C 0.1618(14) 0.3602(8) 0.9570(9) 0.057(8) Uiso 1 1 d . U
C14F C 0.0848(16) 0.3670(8) 0.9391(8) 0.067(8) Uiso 1 1 d G U
H14F H 0.0733 0.3824 0.9142 0.081 Uiso 1 1 calc R .
C14E C 0.0249(12) 0.3506(9) 0.9583(10) 0.071(9) Uiso 1 1 d G U
H14E H -0.0266 0.3551 0.9463 0.086 Uiso 1 1 calc R .
C14D C 0.0420(14) 0.3276(9) 0.9955(10) 0.072(9) Uiso 1 1 d G U
H14D H 0.0020 0.3166 1.0084 0.086 Uiso 1 1 calc R .
C14C C 0.1190(16) 0.3208(8) 1.0135(8) 0.066(8) Uiso 1 1 d G U
H14C H 0.1304 0.3054 1.0383 0.079 Uiso 1 1 calc R .
C14B C 0.1789(12) 0.3372(8) 0.9942(9) 0.057(8) Uiso 1 1 d G U
H14B H 0.2304 0.3327 1.0062 0.069 Uiso 1 1 calc R .
C11V C 0.6574(16) 0.2696(5) 1.0087(7) 0.049(7) Uiso 1 1 d D U
C11P C 0.6809(17) 0.2557(5) 0.9325(11) 0.051(6) Uiso 1 1 d D U
C421 C 0.9459(19) 0.6600(9) 1.3567(12) 0.075(9) Uiso 1 1 d . U
C426 C 0.892(2) 0.6534(9) 1.3855(12) 0.084(10) Uiso 1 1 d G U
H426 H 0.8947 0.6314 1.4024 0.100 Uiso 1 1 calc R .
C425 C 0.834(2) 0.6797(11) 1.3890(12) 0.090(10) Uiso 1 1 d G U
H425 H 0.7975 0.6753 1.4083 0.108 Uiso 1 1 calc R .
C424 C 0.829(2) 0.7126(10) 1.3638(13) 0.092(10) Uiso 1 1 d G U
H424 H 0.7904 0.7302 1.3661 0.111 Uiso 1 1 calc R .
C423 C 0.883(2) 0.7192(9) 1.3350(12) 0.090(10) Uiso 1 1 d G U
H423 H 0.8805 0.7412 1.3181 0.107 Uiso 1 1 calc R .
C422 C 0.9416(19) 0.6929(10) 1.3314(11) 0.078(9) Uiso 1 1 d G U
H422 H 0.9778 0.6973 1.3122 0.094 Uiso 1 1 calc R .
C831 C 0.9802(17) 0.6831(9) 1.6339(10) 0.031(5) Uiso 1 1 d . U
C11K C 0.523(2) 0.2370(10) 1.1400(12) 0.042(6) Uiso 1 1 d . U
H11K H 0.5051 0.2140 1.1493 0.050 Uiso 1 1 calc R .
C13A C 0.1819(14) 0.5175(9) 1.0457(9) 0.064(8) Uiso 1 1 d . U
C13F C 0.1795(14) 0.5386(8) 1.0069(9) 0.055(7) Uiso 1 1 d G U
H13F H 0.2241 0.5412 0.9934 0.066 Uiso 1 1 calc R .
C13E C 0.1106(17) 0.5559(8) 0.9882(8) 0.066(8) Uiso 1 1 d G U
H13E H 0.1090 0.5700 0.9622 0.079 Uiso 1 1 calc R .
C13D C 0.0440(14) 0.5520(9) 1.0084(11) 0.078(9) Uiso 1 1 d G U
H13D H -0.0021 0.5636 0.9959 0.094 Uiso 1 1 calc R .
C13C C 0.0464(15) 0.5309(10) 1.0472(11) 0.075(9) Uiso 1 1 d G U
H13C H 0.0019 0.5284 1.0607 0.090 Uiso 1 1 calc R .
C13B C 0.1153(18) 0.5137(9) 1.0659(9) 0.076(9) Uiso 1 1 d G U
H13B H 0.1169 0.4996 1.0918 0.091 Uiso 1 1 calc R .
C11A C 0.4267(12) 0.2673(6) 1.0034(8) 0.043(6) Uiso 1 1 d . U
C11F C 0.3532(14) 0.2797(6) 1.0097(9) 0.059(8) Uiso 1 1 d G U
H11F H 0.3473 0.3028 1.0234 0.071 Uiso 1 1 calc R .
C11E C 0.2884(11) 0.2574(8) 0.9958(10) 0.067(8) Uiso 1 1 d G U
H11E H 0.2391 0.2656 1.0001 0.081 Uiso 1 1 calc R .
C11D C 0.2971(11) 0.2227(7) 0.9754(9) 0.060(8) Uiso 1 1 d G U
H11D H 0.2538 0.2078 0.9661 0.072 Uiso 1 1 calc R .
C11C C 0.3707(14) 0.2104(6) 0.9690(8) 0.048(7) Uiso 1 1 d G U
H11C H 0.3766 0.1872 0.9554 0.057 Uiso 1 1 calc R .
C11B C 0.4355(11) 0.2327(6) 0.9830(8) 0.044(6) Uiso 1 1 d G U
H11B H 0.4847 0.2245 0.9787 0.052 Uiso 1 1 calc R .
C10G C 0.7462(13) 0.3478(7) 0.9794(6) 0.037(6) Uiso 1 1 d . U
C10L C 0.6909(11) 0.3565(7) 0.9431(7) 0.046(6) Uiso 1 1 d G U
H10L H 0.6443 0.3679 0.9475 0.055 Uiso 1 1 calc R .
C10K C 0.7051(13) 0.3481(8) 0.9002(6) 0.058(7) Uiso 1 1 d G U
H10K H 0.6680 0.3540 0.8759 0.070 Uiso 1 1 calc R .
C10J C 0.7746(14) 0.3311(8) 0.8937(6) 0.053(7) Uiso 1 1 d G U
H10J H 0.7841 0.3255 0.8650 0.064 Uiso 1 1 calc R .
C10I C 0.8300(12) 0.3224(7) 0.9300(8) 0.054(7) Uiso 1 1 d G U
H10I H 0.8765 0.3109 0.9257 0.065 Uiso 1 1 calc R .
C10H C 0.8158(12) 0.3307(7) 0.9729(7) 0.050(7) Uiso 1 1 d G U
H10H H 0.8528 0.3249 0.9972 0.060 Uiso 1 1 calc R .
C17M C 0.6901(17) 0.5506(9) 0.9388(10) 0.035(7) Uiso 1 1 d . .
C11U C 0.7103(16) 0.2573(7) 0.9787(11) 0.044(6) Uiso 1 1 d D U
C316 C 0.6877(14) 0.5237(7) 1.3996(7) 0.048(7) Uiso 1 1 d . U
H316 H 0.6735 0.5086 1.3746 0.057 Uiso 1 1 calc R .
C311 C 0.7601(13) 0.5412(8) 1.4060(8) 0.055(7) Uiso 1 1 d G U
C312 C 0.7813(11) 0.5637(7) 1.4433(8) 0.051(7) Uiso 1 1 d G U
H312 H 0.8297 0.5755 1.4476 0.061 Uiso 1 1 calc R .
C313 C 0.7302(14) 0.5687(7) 1.4741(7) 0.055(7) Uiso 1 1 d G U
H313 H 0.7444 0.5838 1.4991 0.066 Uiso 1 1 calc R .
C314 C 0.6579(13) 0.5512(8) 1.4677(7) 0.053(7) Uiso 1 1 d G U
H314 H 0.6237 0.5545 1.4883 0.063 Uiso 1 1 calc R .
C315 C 0.6366(11) 0.5287(7) 1.4304(8) 0.055(7) Uiso 1 1 d G U
H315 H 0.5882 0.5169 1.4261 0.065 Uiso 1 1 calc R .
C512 C 1.2774(12) 0.4779(8) 1.3590(9) 0.060(8) Uiso 1 1 d . U
H512 H 1.3251 0.4879 1.3715 0.072 Uiso 1 1 calc R .
C511 C 1.2130(15) 0.4816(8) 1.3811(7) 0.055(7) Uiso 1 1 d G U
C516 C 1.1417(13) 0.4666(8) 1.3625(9) 0.055(7) Uiso 1 1 d G U
H516 H 1.0986 0.4690 1.3772 0.065 Uiso 1 1 calc R .
C515 C 1.1349(13) 0.4479(8) 1.3218(9) 0.061(8) Uiso 1 1 d G U
H515 H 1.0872 0.4379 1.3093 0.073 Uiso 1 1 calc R .
C514 C 1.1993(17) 0.4442(9) 1.2997(8) 0.072(9) Uiso 1 1 d G U
H514 H 1.1948 0.4317 1.2725 0.086 Uiso 1 1 calc R .
C513 C 1.2706(14) 0.4592(9) 1.3183(9) 0.070(8) Uiso 1 1 d G U
H513 H 1.3137 0.4568 1.3036 0.084 Uiso 1 1 calc R .
C532 C 1.285(2) 0.5623(11) 1.4015(13) 0.050(7) Uiso 1 1 d . U
H532 H 1.2477 0.5559 1.3776 0.060 Uiso 1 1 calc R .
C11M C 0.587(2) 0.2812(7) 0.9928(12) 0.043(6) Uiso 1 1 d . U
C11N C 0.556(2) 0.2803(8) 0.9430(10) 0.048(7) Uiso 1 1 d D U
H11N H 0.5058 0.2881 0.9310 0.057 Uiso 1 1 calc R .
C839 C 1.0189(18) 0.7527(7) 1.6331(10) 0.040(6) Uiso 1 1 d D U
C632 C 1.341(2) 0.5158(12) 1.5953(15) 0.059(10) Uiso 1 1 d . .
H632 H 1.3170 0.5226 1.6195 0.071 Uiso 1 1 calc R .
C721 C 1.0449(13) 0.7341(6) 1.4694(6) 0.034(6) Uiso 1 1 d . U
C726 C 1.0859(15) 0.7184(5) 1.4377(8) 0.056(7) Uiso 1 1 d G U
H726 H 1.1057 0.6940 1.4416 0.068 Uiso 1 1 calc R .
C725 C 1.0972(15) 0.7391(7) 1.4003(7) 0.058(8) Uiso 1 1 d G U
H725 H 1.1246 0.7286 1.3791 0.069 Uiso 1 1 calc R .
C724 C 1.0675(16) 0.7755(7) 1.3944(7) 0.060(8) Uiso 1 1 d G U
H724 H 1.0750 0.7894 1.3694 0.072 Uiso 1 1 calc R .
C723 C 1.0265(15) 0.7912(5) 1.4261(8) 0.053(7) Uiso 1 1 d G U
H723 H 1.0066 0.8156 1.4222 0.063 Uiso 1 1 calc R .
C722 C 1.0152(13) 0.7705(6) 1.4635(7) 0.039(6) Uiso 1 1 d G U
H722 H 0.9878 0.7810 1.4847 0.047 Uiso 1 1 calc R .
C631 C 1.3291(19) 0.5375(10) 1.5562(12) 0.046(8) Uiso 1 1 d . .
C821 C 0.911(2) 0.6192(10) 1.6676(12) 0.043(8) Uiso 1 1 d . .
C713 C 1.220(2) 0.7600(11) 1.5870(12) 0.044(6) Uiso 1 1 d . U
H713 H 1.2444 0.7834 1.5876 0.053 Uiso 1 1 calc R .
C12M C 0.405(2) 0.4508(11) 1.1813(12) 0.049(7) Uiso 1 1 d . U
C12G C 0.4161(15) 0.3689(5) 1.1782(7) 0.043(6) Uiso 1 1 d . U
C12L C 0.3838(14) 0.3391(6) 1.1519(6) 0.041(6) Uiso 1 1 d G U
H12L H 0.3738 0.3419 1.1211 0.049 Uiso 1 1 calc R .
C12K C 0.3666(16) 0.3053(6) 1.1715(8) 0.059(8) Uiso 1 1 d G U
H12K H 0.3450 0.2854 1.1539 0.071 Uiso 1 1 calc R .
C12J C 0.3816(17) 0.3012(6) 1.2175(8) 0.065(8) Uiso 1 1 d G U
H12J H 0.3700 0.2785 1.2307 0.078 Uiso 1 1 calc R .
C12I C 0.4138(17) 0.3310(8) 1.2439(6) 0.062(8) Uiso 1 1 d G U
H12I H 0.4239 0.3282 1.2746 0.075 Uiso 1 1 calc R .
C12H C 0.4311(16) 0.3648(6) 1.2242(7) 0.058(7) Uiso 1 1 d G U
H12H H 0.4527 0.3847 1.2418 0.069 Uiso 1 1 calc R .
C712 C 1.1523(18) 0.7529(9) 1.5577(10) 0.032(5) Uiso 1 1 d . U
H712 H 1.1317 0.7713 1.5375 0.039 Uiso 1 1 calc R .
C832 C 1.0411(18) 0.6786(9) 1.6706(10) 0.035(6) Uiso 1 1 d . U
H832 H 1.0501 0.6545 1.6823 0.042 Uiso 1 1 calc R .
C121 C 0.7424(10) 0.5159(5) 1.5893(7) 0.036(7) Uiso 1 1 d . .
C122 C 0.6757(12) 0.4964(5) 1.5964(8) 0.043(8) Uiso 1 1 d G .
H122 H 0.6744 0.4702 1.5946 0.051 Uiso 1 1 calc R .
C123 C 0.6110(10) 0.5162(6) 1.6061(9) 0.057(10) Uiso 1 1 d G .
H123 H 0.5664 0.5032 1.6108 0.068 Uiso 1 1 calc R .
C124 C 0.6130(11) 0.5554(6) 1.6087(9) 0.050(9) Uiso 1 1 d G .
H124 H 0.5698 0.5686 1.6152 0.060 Uiso 1 1 calc R .
C125 C 0.6797(13) 0.5749(5) 1.6017(9) 0.051(9) Uiso 1 1 d G .
H125 H 0.6811 0.6011 1.6035 0.061 Uiso 1 1 calc R .
C126 C 0.7444(10) 0.5551(5) 1.5920(8) 0.038(7) Uiso 1 1 d G .
H126 H 0.7890 0.5681 1.5873 0.046 Uiso 1 1 calc R .
C11L C 0.5148(19) 0.2443(9) 1.0980(11) 0.036(6) Uiso 1 1 d . U
H11L H 0.4991 0.2254 1.0773 0.044 Uiso 1 1 calc R .
C11I C 0.5707(19) 0.2998(9) 1.1595(11) 0.036(6) Uiso 1 1 d . U
H11I H 0.5870 0.3177 1.1812 0.044 Uiso 1 1 calc R .
C12A C 0.5479(19) 0.4169(9) 1.1620(11) 0.038(6) Uiso 1 1 d . U
C12B C 0.5754(19) 0.4405(9) 1.1319(11) 0.036(6) Uiso 1 1 d . U
H12B H 0.5415 0.4543 1.1114 0.043 Uiso 1 1 calc R .
C736 C 0.7025(11) 0.7805(10) 1.5840(6) 0.057(7) Uiso 1 1 d D U
H736 H 0.6556 0.7925 1.5861 0.069 Uiso 1 1 calc R .
C825 C 0.900(2) 0.5621(12) 1.7091(13) 0.052(9) Uiso 1 1 d . .
H825 H 0.8955 0.5359 1.7094 0.063 Uiso 1 1 calc R .
C13S C 0.2225(13) 0.3606(5) 1.2148(6) 0.058(7) Uiso 1 1 d D U
H13S H 0.2365 0.3520 1.2438 0.070 Uiso 1 1 calc R .
C715 C 1.2164(19) 0.6977(10) 1.6184(11) 0.039(6) Uiso 1 1 d . U
H715 H 1.2375 0.6802 1.6395 0.046 Uiso 1 1 calc R .
C17G C 0.7581(11) 0.5284(7) 1.0331(5) 0.037(6) Uiso 1 1 d . U
C17L C 0.8325(11) 0.5437(7) 1.0403(6) 0.043(6) Uiso 1 1 d G U
H17L H 0.8607 0.5465 1.0166 0.051 Uiso 1 1 calc R .
C17K C 0.8647(10) 0.5549(7) 1.0829(7) 0.050(7) Uiso 1 1 d G U
H17K H 0.9145 0.5652 1.0877 0.061 Uiso 1 1 calc R .
C17J C 0.8226(13) 0.5508(7) 1.1182(6) 0.050(7) Uiso 1 1 d G U
H17J H 0.8442 0.5583 1.1467 0.060 Uiso 1 1 calc R .
C17I C 0.7482(12) 0.5354(7) 1.1110(6) 0.046(6) Uiso 1 1 d G U
H17I H 0.7200 0.5326 1.1346 0.056 Uiso 1 1 calc R .
C17H C 0.7160(10) 0.5242(7) 1.0684(7) 0.045(6) Uiso 1 1 d G U
H17H H 0.6662 0.5139 1.0636 0.054 Uiso 1 1 calc R .
C10S C 0.6955(16) 0.1824(4) 1.0993(5) 0.044(6) Uiso 1 1 d D U
H10S H 0.6853 0.1578 1.0891 0.053 Uiso 1 1 calc R .
C13R C 0.1715(13) 0.3417(6) 1.1827(7) 0.063(8) Uiso 1 1 d D U
H13R H 0.1507 0.3193 1.1919 0.075 Uiso 1 1 calc R .
C13V C 0.2612(12) 0.4417(5) 1.1388(5) 0.051(6) Uiso 1 1 d D U
C13U C 0.2334(10) 0.4086(5) 1.1555(5) 0.048(6) Uiso 1 1 d DG U
C13P C 0.1815(11) 0.3859(4) 1.1281(6) 0.053(6) Uiso 1 1 d DG U
C13O C 0.1573(12) 0.3963(5) 1.0842(6) 0.061(8) Uiso 1 1 d G U
H13O H 0.1225 0.3811 1.0659 0.073 Uiso 1 1 calc R .
C13N C 0.1850(12) 0.4295(5) 1.0675(5) 0.055(7) Uiso 1 1 d DG U
H13N H 0.1688 0.4365 1.0381 0.066 Uiso 1 1 calc R .
C13M C 0.2369(12) 0.4522(5) 1.0949(5) 0.053(7) Uiso 1 1 d G U
C339 C 0.8363(14) 0.6241(8) 1.2708(9) 0.062(7) Uiso 1 1 d D U
C340 C 0.857(3) 0.5912(12) 1.3022(14) 0.059(7) Uiso 1 1 d . U
C332 C 0.738(2) 0.5991(12) 1.3314(14) 0.058(7) Uiso 1 1 d . U
H332 H 0.7046 0.5907 1.3509 0.069 Uiso 1 1 calc R .
C331 C 0.811(2) 0.5813(11) 1.3312(13) 0.052(7) Uiso 1 1 d . U
C10T C 0.6865(12) 0.2136(3) 1.0713(6) 0.035(6) Uiso 1 1 d D U
H10T H 0.6661 0.2095 1.0417 0.042 Uiso 1 1 calc R .
C13T C 0.2500(14) 0.3938(6) 1.1983(4) 0.051(7) Uiso 1 1 d D U
H13T H 0.2837 0.4080 1.2184 0.061 Uiso 1 1 calc R .
C539 C 1.3993(15) 0.5798(7) 1.4711(8) 0.049(6) Uiso 1 1 d D U
C11H C 0.5594(17) 0.3099(9) 1.1164(10) 0.031(5) Uiso 1 1 d . U
H11H H 0.5706 0.3344 1.1084 0.037 Uiso 1 1 calc R .
C11Q C 0.7292(18) 0.2427(8) 0.9022(10) 0.061(8) Uiso 1 1 d D U
H11Q H 0.7105 0.2419 0.8720 0.074 Uiso 1 1 calc R .
C11J C 0.558(2) 0.2625(10) 1.1721(12) 0.044(6) Uiso 1 1 d . U
H11J H 0.5729 0.2548 1.2014 0.052 Uiso 1 1 calc R .
C738 C 0.8263(12) 0.7577(9) 1.6185(4) 0.052(7) Uiso 1 1 d D U
H738 H 0.8628 0.7546 1.6438 0.063 Uiso 1 1 calc R .
C138 C 0.7933(19) 0.3445(7) 1.5305(13) 0.065(11) Uiso 1 1 d D .
H138 H 0.8411 0.3384 1.5469 0.078 Uiso 1 1 calc R .
C540 C 1.347(2) 0.5499(10) 1.4764(12) 0.046(6) Uiso 1 1 d . U
C714 C 1.249(2) 0.7314(11) 1.6149(13) 0.052(7) Uiso 1 1 d . U
H714 H 1.2961 0.7359 1.6330 0.062 Uiso 1 1 calc R .
C135 C 0.6549(16) 0.3618(8) 1.4765(10) 0.062(11) Uiso 1 1 d D .
H135 H 0.6085 0.3676 1.4585 0.074 Uiso 1 1 calc R .
C640 C 1.3618(19) 0.5270(10) 1.5193(12) 0.047(8) Uiso 1 1 d . .
C11T C 0.7861(17) 0.2452(8) 0.9927(10) 0.056(7) Uiso 1 1 d D U
H11T H 0.8058 0.2458 1.0229 0.067 Uiso 1 1 calc R .
C11O C 0.611(2) 0.2662(8) 0.9169(9) 0.058(7) Uiso 1 1 d D U
H11O H 0.5960 0.2645 0.8863 0.069 Uiso 1 1 calc R .
C113 C 0.999(2) 0.4694(10) 1.6769(11) 0.042(6) Uiso 1 1 d . U
H113 H 1.0523 0.4722 1.6817 0.051 Uiso 1 1 calc R .
C826 C 0.9145(19) 0.5795(10) 1.6715(11) 0.039(7) Uiso 1 1 d . .
H826 H 0.9270 0.5651 1.6478 0.047 Uiso 1 1 calc R .
C533 C 1.329(3) 0.5918(13) 1.3971(15) 0.060(8) Uiso 1 1 d . U
H533 H 1.3211 0.6060 1.3710 0.072 Uiso 1 1 calc R .
C10Q C 0.7426(16) 0.2264(4) 1.1602(5) 0.050(7) Uiso 1 1 d D U
H10Q H 0.7621 0.2306 1.1900 0.060 Uiso 1 1 calc R .
C737 C 0.7554(12) 0.7748(10) 1.6223(5) 0.056(7) Uiso 1 1 d D U
H737 H 0.7437 0.7822 1.6500 0.067 Uiso 1 1 calc R .
C12D C 0.704(2) 0.4186(9) 1.1655(11) 0.037(6) Uiso 1 1 d . U
H12D H 0.7585 0.4196 1.1693 0.045 Uiso 1 1 calc R .
C634 C 1.4229(13) 0.4721(8) 1.5611(11) 0.052(7) Uiso 1 1 d D U
C537 C 1.5096(17) 0.6175(8) 1.5016(8) 0.072(9) Uiso 1 1 d D U
H537 H 1.5485 0.6232 1.5249 0.087 Uiso 1 1 calc R .
C837 C 1.052(2) 0.8186(8) 1.6405(11) 0.058(10) Uiso 1 1 d D .
H837 H 1.0392 0.8436 1.6330 0.070 Uiso 1 1 calc R .
C12U C 0.2958(19) 0.4933(10) 1.1984(12) 0.056(7) Uiso 1 1 d D U
C521 C 1.2485(15) 0.4623(6) 1.4751(7) 0.045(6) Uiso 1 1 d . U
C526 C 1.2213(14) 0.4601(6) 1.5160(8) 0.045(6) Uiso 1 1 d G U
H526 H 1.1914 0.4796 1.5252 0.054 Uiso 1 1 calc R .
C525 C 1.2389(15) 0.4287(7) 1.5431(7) 0.054(7) Uiso 1 1 d G U
H525 H 1.2207 0.4272 1.5705 0.065 Uiso 1 1 calc R .
C524 C 1.2836(17) 0.3995(6) 1.5294(8) 0.064(8) Uiso 1 1 d G U
H524 H 1.2953 0.3785 1.5476 0.076 Uiso 1 1 calc R .
C523 C 1.3107(16) 0.4018(6) 1.4886(9) 0.063(8) Uiso 1 1 d G U
H523 H 1.3407 0.3823 1.4794 0.075 Uiso 1 1 calc R .
C522 C 1.2932(16) 0.4331(7) 1.4614(7) 0.059(8) Uiso 1 1 d G U
H522 H 1.3114 0.4346 1.4341 0.071 Uiso 1 1 calc R .
C14Q C 0.0776(17) 0.5221(10) 0.8591(13) 0.052(7) Uiso 1 1 d . U
H14Q H 0.0534 0.5367 0.8786 0.063 Uiso 1 1 calc R .
C12E C 0.6707(19) 0.3944(10) 1.1899(11) 0.038(6) Uiso 1 1 d . U
H12E H 0.7010 0.3769 1.2076 0.046 Uiso 1 1 calc R .
C536 C 1.5000(17) 0.6398(8) 1.4634(8) 0.074(9) Uiso 1 1 d D U
H536 H 1.5332 0.6600 1.4610 0.089 Uiso 1 1 calc R .
C731 C 0.9331(8) 0.7194(6) 1.5319(5) 0.042(6) Uiso 1 1 d . U
C732 C 0.8791(10) 0.7254(6) 1.4942(4) 0.043(6) Uiso 1 1 d G U
H732 H 0.8910 0.7188 1.4663 0.052 Uiso 1 1 calc R .
C733 C 0.8072(9) 0.7413(7) 1.4981(5) 0.044(6) Uiso 1 1 d G U
H733 H 0.7711 0.7454 1.4728 0.052 Uiso 1 1 calc R .
C734 C 0.7894(9) 0.7512(7) 1.5398(6) 0.048(6) Uiso 1 1 d DG U
C739 C 0.8434(10) 0.7452(6) 1.5776(5) 0.042(6) Uiso 1 1 d DG U
C740 C 0.9153(9) 0.7293(6) 1.5737(5) 0.040(6) Uiso 1 1 d G U
C638 C 1.4450(16) 0.4822(8) 1.4860(10) 0.057(7) Uiso 1 1 d D U
H638 H 1.4369 0.4960 1.4596 0.068 Uiso 1 1 calc R .
C12V C 0.322(2) 0.4614(11) 1.1732(12) 0.047(6) Uiso 1 1 d . U
C12C C 0.661(2) 0.4433(10) 1.1331(11) 0.040(6) Uiso 1 1 d . U
H12C H 0.6846 0.4594 1.1148 0.049 Uiso 1 1 calc R .
C635 C 1.4684(16) 0.4397(8) 1.5642(10) 0.058(8) Uiso 1 1 d D U
H635 H 1.4770 0.4253 1.5901 0.070 Uiso 1 1 calc R .
C838 C 1.0111(17) 0.7897(7) 1.6168(9) 0.040(7) Uiso 1 1 d D .
H838 H 0.9789 0.7948 1.5902 0.048 Uiso 1 1 calc R .
C633 C 1.386(2) 0.4865(13) 1.5982(17) 0.071(12) Uiso 1 1 d . .
H633 H 1.3952 0.4738 1.6253 0.086 Uiso 1 1 calc R .
C13G C 0.3242(14) 0.5310(7) 1.1044(9) 0.051(7) Uiso 1 1 d . U
C13H C 0.2849(12) 0.5616(8) 1.1195(10) 0.064(8) Uiso 1 1 d G U
H13H H 0.2309 0.5628 1.1134 0.077 Uiso 1 1 calc R .
C13I C 0.3262(16) 0.5903(7) 1.1436(11) 0.074(9) Uiso 1 1 d G U
H13I H 0.2999 0.6107 1.1537 0.089 Uiso 1 1 calc R .
C13J C 0.4069(16) 0.5884(7) 1.1527(10) 0.070(8) Uiso 1 1 d G U
H13J H 0.4345 0.6076 1.1689 0.084 Uiso 1 1 calc R .
C13K C 0.4462(12) 0.5579(8) 1.1376(11) 0.066(8) Uiso 1 1 d G U
H13K H 0.5002 0.5566 1.1437 0.079 Uiso 1 1 calc R .
C13L C 0.4049(14) 0.5292(7) 1.1135(10) 0.065(8) Uiso 1 1 d G U
H13L H 0.4312 0.5088 1.1034 0.078 Uiso 1 1 calc R .
C14V C 0.1992(12) 0.4316(4) 0.8648(5) 0.048(7) Uiso 1 1 d D U
C14M C 0.2007(11) 0.4232(4) 0.9096(5) 0.048(7) Uiso 1 1 d DG U
C14N C 0.1630(11) 0.4466(4) 0.9364(4) 0.038(6) Uiso 1 1 d DG U
H14N H 0.1640 0.4410 0.9664 0.046 Uiso 1 1 calc R .
C14O C 0.1238(11) 0.4785(4) 0.9183(5) 0.042(6) Uiso 1 1 d G U
H14O H 0.0985 0.4942 0.9363 0.051 Uiso 1 1 calc R .
C14P C 0.1223(9) 0.4870(3) 0.8735(5) 0.049(6) Uiso 1 1 d DG U
C14U C 0.1600(10) 0.4635(4) 0.8467(4) 0.052(6) Uiso 1 1 d G U
C716 C 1.1456(17) 0.6895(9) 1.5875(10) 0.031(5) Uiso 1 1 d . U
H716 H 1.1222 0.6658 1.5875 0.037 Uiso 1 1 calc R .
C14R C 0.0754(16) 0.5312(8) 0.8142(10) 0.051(7) Uiso 1 1 d D U
H14R H 0.0485 0.5527 0.8034 0.062 Uiso 1 1 calc R .
C538 C 1.4608(16) 0.5868(7) 1.5047(8) 0.057(7) Uiso 1 1 d D U
H538 H 1.4694 0.5709 1.5293 0.069 Uiso 1 1 calc R .
C12F C 0.592(2) 0.3947(10) 1.1898(12) 0.044(6) Uiso 1 1 d . U
H12F H 0.5700 0.3792 1.2093 0.052 Uiso 1 1 calc R .
C833 C 1.084(2) 0.7053(10) 1.6885(12) 0.042(6) Uiso 1 1 d . U
H833 H 1.1218 0.6998 1.7125 0.050 Uiso 1 1 calc R .
C639 C 1.4106(17) 0.4952(9) 1.5216(11) 0.050(7) Uiso 1 1 d D U
C115 C 0.8748(19) 0.4538(9) 1.7043(11) 0.040(6) Uiso 1 1 d . U
H115 H 0.8475 0.4439 1.7258 0.048 Uiso 1 1 calc R .
C15T C 0.1292(16) 0.3710(11) 0.8112(13) 0.058(7) Uiso 1 1 d D U
H15T H 0.1020 0.3854 0.8295 0.069 Uiso 1 1 calc R .
C815 C 0.722(2) 0.6636(10) 1.5300(12) 0.043(8) Uiso 1 1 d . .
H815 H 0.7055 0.6610 1.4996 0.051 Uiso 1 1 calc R .
C814 C 0.671(2) 0.6779(10) 1.5594(11) 0.042(7) Uiso 1 1 d . .
H814 H 0.6205 0.6855 1.5479 0.050 Uiso 1 1 calc R .
C132 C 0.7233(11) 0.4570(4) 1.5143(7) 0.037(6) Uiso 1 1 d . U
H132 H 0.7068 0.4819 1.5106 0.044 Uiso 1 1 calc R .
C133 C 0.6796(9) 0.4281(5) 1.4919(7) 0.048(7) Uiso 1 1 d G U
H133 H 0.6338 0.4338 1.4732 0.057 Uiso 1 1 calc R .
C134 C 0.7043(10) 0.3908(5) 1.4974(7) 0.044(6) Uiso 1 1 d DG U
C139 C 0.7727(10) 0.3824(4) 1.5253(7) 0.046(7) Uiso 1 1 d DG U
C140 C 0.8164(9) 0.4112(4) 1.5477(6) 0.038(6) Uiso 1 1 d DG U
C131 C 0.7917(10) 0.4485(4) 1.5422(6) 0.035(6) Uiso 1 1 d DG U
C813 C 0.695(2) 0.6801(11) 1.6026(13) 0.051(9) Uiso 1 1 d . .
H813 H 0.6602 0.6878 1.6217 0.061 Uiso 1 1 calc R .
C17F C 0.794(2) 0.4475(10) 0.9568(11) 0.039(6) Uiso 1 1 d . U
H17F H 0.7556 0.4331 0.9672 0.047 Uiso 1 1 calc R .
C17E C 0.855(2) 0.4310(12) 0.9401(13) 0.052(7) Uiso 1 1 d . U
H17E H 0.8549 0.4049 0.9368 0.062 Uiso 1 1 calc R .
C17B C 0.850(2) 0.5069(11) 0.9430(12) 0.044(6) Uiso 1 1 d . U
H17B H 0.8501 0.5332 0.9432 0.052 Uiso 1 1 calc R .
C17A C 0.7920(19) 0.4895(10) 0.9575(11) 0.039(6) Uiso 1 1 d . U
C823 C 0.888(2) 0.6203(12) 1.7455(14) 0.055(9) Uiso 1 1 d . .
H823 H 0.8767 0.6335 1.7704 0.066 Uiso 1 1 calc R .
C411 C 1.1049(16) 0.6471(9) 1.3367(11) 0.073(9) Uiso 1 1 d . U
C412 C 1.1740(19) 0.6553(9) 1.3641(9) 0.064(8) Uiso 1 1 d G U
H412 H 1.1802 0.6486 1.3941 0.077 Uiso 1 1 calc R .
C413 C 1.2338(16) 0.6737(10) 1.3468(11) 0.078(9) Uiso 1 1 d G U
H413 H 1.2801 0.6792 1.3652 0.093 Uiso 1 1 calc R .
C414 C 1.225(2) 0.6838(11) 1.3021(12) 0.091(10) Uiso 1 1 d G U
H414 H 1.2646 0.6960 1.2906 0.109 Uiso 1 1 calc R .
C415 C 1.155(2) 0.6756(12) 1.2747(9) 0.100(11) Uiso 1 1 d G U
H415 H 1.1492 0.6824 1.2448 0.120 Uiso 1 1 calc R .
C416 C 1.0956(18) 0.6573(11) 1.2920(11) 0.091(10) Uiso 1 1 d G U
H416 H 1.0493 0.6518 1.2737 0.109 Uiso 1 1 calc R .
C136 C 0.6781(15) 0.3248(8) 1.4841(9) 0.054(9) Uiso 1 1 d D .
H136 H 0.6477 0.3056 1.4698 0.065 Uiso 1 1 calc R .
C835 C 1.1199(19) 0.7754(8) 1.6921(10) 0.050(9) Uiso 1 1 d D .
H835 H 1.1562 0.7711 1.7172 0.061 Uiso 1 1 calc R .
C816 C 0.7958(18) 0.6539(9) 1.5480(10) 0.033(6) Uiso 1 1 d . .
H816 H 0.8304 0.6454 1.5295 0.040 Uiso 1 1 calc R .
C534 C 1.3891(16) 0.6024(8) 1.4331(8) 0.058(7) Uiso 1 1 d D U
C114 C 0.961(2) 0.4573(10) 1.7116(12) 0.044(6) Uiso 1 1 d . U
H114 H 0.9894 0.4515 1.7392 0.053 Uiso 1 1 calc R .
C834 C 1.0755(18) 0.7453(7) 1.6722(10) 0.039(6) Uiso 1 1 d D U
C636 C 1.5002(19) 0.4300(9) 1.5264(10) 0.062(8) Uiso 1 1 d D U
H636 H 1.5305 0.4083 1.5277 0.074 Uiso 1 1 calc R .
C822 C 0.8991(19) 0.6403(10) 1.7072(11) 0.039(7) Uiso 1 1 d . .
H822 H 0.8992 0.6665 1.7071 0.047 Uiso 1 1 calc R .
C824 C 0.893(2) 0.5826(11) 1.7472(14) 0.052(9) Uiso 1 1 d . .
H824 H 0.8916 0.5700 1.7740 0.063 Uiso 1 1 calc R .
C17U C 0.6697(13) 0.6163(9) 0.9149(10) 0.034(6) Uiso 1 1 d . .
C235 C 0.9810(9) 0.3620(9) 1.6807(6) 0.051(7) Uiso 1 1 d D U
H235 H 1.0299 0.3569 1.6964 0.062 Uiso 1 1 calc R .
C238 C 0.8348(6) 0.3766(9) 1.6335(7) 0.048(7) Uiso 1 1 d D U
H238 H 0.7859 0.3818 1.6179 0.058 Uiso 1 1 calc R .
C237 C 0.8394(8) 0.3593(10) 1.6750(7) 0.056(7) Uiso 1 1 d D U
H237 H 0.7949 0.3528 1.6871 0.067 Uiso 1 1 calc R .
C17V C 0.6731(16) 0.5879(8) 0.9489(8) 0.034(6) Uiso 1 1 d D .
C625 C 1.3792(19) 0.6814(7) 1.5495(10) 0.076(9) Uiso 1 1 d . U
H625 H 1.3725 0.7036 1.5331 0.091 Uiso 1 1 calc R .
C626 C 1.3254(15) 0.6523(8) 1.5412(9) 0.065(8) Uiso 1 1 d G U
H626 H 1.2826 0.6551 1.5192 0.078 Uiso 1 1 calc R .
C621 C 1.3354(15) 0.6190(7) 1.5657(10) 0.060(8) Uiso 1 1 d G U
C622 C 1.3994(17) 0.6149(7) 1.5986(9) 0.064(8) Uiso 1 1 d G U
H622 H 1.4061 0.5926 1.6150 0.076 Uiso 1 1 calc R .
C623 C 1.4533(15) 0.6440(9) 1.6069(9) 0.071(9) Uiso 1 1 d G U
H623 H 1.4960 0.6412 1.6289 0.085 Uiso 1 1 calc R .
C624 C 1.4432(17) 0.6772(8) 1.5824(11) 0.074(9) Uiso 1 1 d G U
H624 H 1.4793 0.6967 1.5879 0.089 Uiso 1 1 calc R .
C236 C 0.9134(9) 0.3522(10) 1.6976(6) 0.058(7) Uiso 1 1 d D U
H236 H 0.9178 0.3403 1.7252 0.069 Uiso 1 1 calc R .
C812 C 0.768(2) 0.6714(12) 1.6194(14) 0.054(9) Uiso 1 1 d . .
H812 H 0.7835 0.6759 1.6495 0.065 Uiso 1 1 calc R .
C17P C 0.6757(12) 0.6081(11) 0.8738(13) 0.049(8) Uiso 1 1 d . .
C14S C 0.1114(15) 0.5094(6) 0.7850(5) 0.060(8) Uiso 1 1 d D U
H14S H 0.1092 0.5168 0.7554 0.072 Uiso 1 1 calc R .
C535 C 1.4408(17) 0.6317(8) 1.4288(8) 0.075(9) Uiso 1 1 d D U
H535 H 1.4357 0.6460 1.4028 0.090 Uiso 1 1 calc R .
C12S C 0.1977(18) 0.5361(9) 1.2143(11) 0.059(8) Uiso 1 1 d D U
H12S H 0.1457 0.5433 1.2105 0.071 Uiso 1 1 calc R .
C15R C 0.1318(19) 0.3191(10) 0.7601(14) 0.067(8) Uiso 1 1 d D U
H15R H 0.1070 0.2989 0.7444 0.081 Uiso 1 1 calc R .
C12O C 0.430(3) 0.5003(12) 1.2346(14) 0.059(8) Uiso 1 1 d . U
H12O H 0.4664 0.5129 1.2549 0.071 Uiso 1 1 calc R .
C17S C 0.650(2) 0.6836(12) 0.8940(13) 0.054(9) Uiso 1 1 d . .
H17S H 0.6410 0.7088 0.9004 0.064 Uiso 1 1 calc R .
C334 C 0.7666(14) 0.6422(8) 1.2747(10) 0.070(8) Uiso 1 1 d D U
C12R C 0.2509(18) 0.5560(9) 1.2437(10) 0.062(8) Uiso 1 1 d D U
H12R H 0.2355 0.5769 1.2589 0.075 Uiso 1 1 calc R .
C17Q C 0.6700(18) 0.6349(12) 0.8395(15) 0.060(10) Uiso 1 1 d . .
H17Q H 0.6746 0.6279 0.8105 0.072 Uiso 1 1 calc R .
C15S C 0.0924(17) 0.3404(10) 0.7876(13) 0.063(8) Uiso 1 1 d D U
H15S H 0.0412 0.3344 0.7906 0.076 Uiso 1 1 calc R .
C11R C 0.8045(18) 0.2312(8) 0.9175(10) 0.062(8) Uiso 1 1 d D U
H11R H 0.8362 0.2226 0.8973 0.075 Uiso 1 1 calc R .
C12T C 0.2196(18) 0.5057(10) 1.1906(12) 0.061(8) Uiso 1 1 d D U
H12T H 0.1836 0.4937 1.1696 0.073 Uiso 1 1 calc R .
C14L C 0.2195(13) 0.3132(9) 0.8870(11) 0.069(8) Uiso 1 1 d . U
H14L H 0.1689 0.3140 0.8937 0.083 Uiso 1 1 calc R .
C14K C 0.2428(16) 0.2834(8) 0.8621(11) 0.079(9) Uiso 1 1 d G U
H14K H 0.2078 0.2643 0.8522 0.095 Uiso 1 1 calc R .
C14J C 0.3184(18) 0.2821(7) 0.8521(10) 0.070(8) Uiso 1 1 d G U
H14J H 0.3339 0.2622 0.8355 0.084 Uiso 1 1 calc R .
C14I C 0.3707(13) 0.3107(8) 0.8670(10) 0.067(8) Uiso 1 1 d G U
H14I H 0.4212 0.3099 0.8603 0.081 Uiso 1 1 calc R .
C14H C 0.3474(15) 0.3405(7) 0.8919(10) 0.058(8) Uiso 1 1 d G U
H14H H 0.3824 0.3596 0.9018 0.070 Uiso 1 1 calc R .
C14G C 0.2718(16) 0.3418(7) 0.9018(9) 0.056(7) Uiso 1 1 d G U
C735 C 0.7186(11) 0.7687(10) 1.5426(6) 0.060(8) Uiso 1 1 d D U
H735 H 0.6826 0.7725 1.5171 0.072 Uiso 1 1 calc R .
C333 C 0.715(3) 0.6296(13) 1.3024(15) 0.066(8) Uiso 1 1 d . U
H333 H 0.6662 0.6408 1.3019 0.080 Uiso 1 1 calc R .
C17R C 0.658(2) 0.6707(11) 0.8499(13) 0.050(9) Uiso 1 1 d . .
H17R H 0.6542 0.6886 0.8272 0.060 Uiso 1 1 calc R .
C17D C 0.913(3) 0.4497(13) 0.9287(15) 0.060(8) Uiso 1 1 d . U
H17D H 0.9560 0.4363 0.9215 0.072 Uiso 1 1 calc R .
C15Q C 0.207(2) 0.3275(10) 0.7556(14) 0.064(8) Uiso 1 1 d D U
H15Q H 0.2346 0.3122 0.7384 0.077 Uiso 1 1 calc R .
C836 C 1.1106(19) 0.8110(8) 1.6750(11) 0.052(9) Uiso 1 1 d D .
H836 H 1.1440 0.8302 1.6867 0.063 Uiso 1 1 calc R .
C17O C 0.687(2) 0.5687(11) 0.8631(13) 0.048(8) Uiso 1 1 d . .
H17O H 0.6879 0.5617 0.8336 0.058 Uiso 1 1 calc R .
C12P C 0.3537(19) 0.5138(10) 1.2277(13) 0.059(7) Uiso 1 1 d D U
C432 C 1.0714(11) 0.5635(7) 1.3144(8) 0.055(7) Uiso 1 1 d . U
H432 H 1.1192 0.5710 1.3298 0.066 Uiso 1 1 calc R .
C431 C 1.0044(14) 0.5836(6) 1.3195(8) 0.049(7) Uiso 1 1 d G U
C440 C 0.9330(11) 0.5724(7) 1.2967(8) 0.051(6) Uiso 1 1 d G U
C439 C 0.9285(10) 0.5411(7) 1.2687(8) 0.052(6) Uiso 1 1 d DG U
C434 C 0.9955(13) 0.5210(6) 1.2636(8) 0.061(7) Uiso 1 1 d DG U
C433 C 1.0669(11) 0.5323(7) 1.2865(9) 0.057(7) Uiso 1 1 d G U
H433 H 1.1117 0.5188 1.2831 0.069 Uiso 1 1 calc R .
C17T C 0.6563(19) 0.6547(10) 0.9272(13) 0.046(8) Uiso 1 1 d . .
H17T H 0.6519 0.6606 0.9566 0.055 Uiso 1 1 calc R .
C12N C 0.454(2) 0.4694(12) 1.2129(13) 0.055(7) Uiso 1 1 d . U
H12N H 0.5049 0.4609 1.2200 0.067 Uiso 1 1 calc R .
C13Q C 0.1477(14) 0.3520(5) 1.1387(7) 0.061(8) Uiso 1 1 d D U
H13Q H 0.1133 0.3381 1.1187 0.073 Uiso 1 1 calc R .
C11S C 0.8330(18) 0.2322(8) 0.9620(10) 0.060(8) Uiso 1 1 d D U
H11S H 0.8836 0.2242 0.9718 0.072 Uiso 1 1 calc R .
C12Q C 0.3282(19) 0.5442(9) 1.2500(11) 0.068(8) Uiso 1 1 d D U
H12Q H 0.3640 0.5574 1.2701 0.081 Uiso 1 1 calc R .
C10R C 0.7208(14) 0.1907(5) 1.1438(5) 0.048(7) Uiso 1 1 d D U
H10R H 0.7235 0.1708 1.1641 0.058 Uiso 1 1 calc R .
C137 C 0.7451(17) 0.3155(7) 1.5121(10) 0.053(9) Uiso 1 1 d D .
H137 H 0.7577 0.2903 1.5185 0.063 Uiso 1 1 calc R .
C637 C 1.4906(19) 0.4502(9) 1.4872(10) 0.063(8) Uiso 1 1 d D U
H637 H 1.5135 0.4426 1.4628 0.076 Uiso 1 1 calc R .
C16G C 0.4376(11) 0.6080(6) 1.0055(8) 0.045(6) Uiso 1 1 d . U
C16H C 0.3646(13) 0.5929(5) 1.0083(8) 0.053(7) Uiso 1 1 d G U
H16H H 0.3535 0.5681 0.9996 0.064 Uiso 1 1 calc R .
C16I C 0.3082(10) 0.6149(6) 1.0242(8) 0.047(7) Uiso 1 1 d G U
H16I H 0.2594 0.6048 1.0261 0.057 Uiso 1 1 calc R .
C16J C 0.3249(10) 0.6520(5) 1.0372(7) 0.033(5) Uiso 1 1 d G U
H16J H 0.2872 0.6668 1.0479 0.039 Uiso 1 1 calc R .
C16K C 0.3979(11) 0.6671(4) 1.0344(7) 0.030(5) Uiso 1 1 d G U
H16K H 0.4090 0.6920 1.0431 0.036 Uiso 1 1 calc R .
C16L C 0.4542(9) 0.6451(6) 1.0185(8) 0.041(6) Uiso 1 1 d G U
H16L H 0.5031 0.6552 1.0166 0.050 Uiso 1 1 calc R .
C16Q C 0.7857(13) 0.6416(9) 1.0947(10) 0.044(6) Uiso 1 1 d D U
H16Q H 0.7827 0.6462 1.1245 0.053 Uiso 1 1 calc R .
C16R C 0.8476(17) 0.6516(9) 1.0788(10) 0.043(6) Uiso 1 1 d D U
H16R H 0.8861 0.6648 1.0971 0.052 Uiso 1 1 calc R .
C16S C 0.8589(16) 0.6432(10) 1.0346(11) 0.041(6) Uiso 1 1 d D U
H16S H 0.9043 0.6491 1.0232 0.049 Uiso 1 1 calc R .
C16T C 0.7945(10) 0.6250(9) 1.0095(10) 0.038(6) Uiso 1 1 d D U
H16T H 0.7999 0.6181 0.9806 0.045 Uiso 1 1 calc R .
C15M C 0.3195(10) 0.4194(6) 0.8251(8) 0.052(7) Uiso 1 1 d . U
C15N C 0.3565(10) 0.3992(7) 0.7949(8) 0.048(7) Uiso 1 1 d DG U
H15N H 0.4069 0.4055 0.7907 0.058 Uiso 1 1 calc R .
C15O C 0.3182(12) 0.3695(7) 0.7711(8) 0.064(8) Uiso 1 1 d G U
H15O H 0.3430 0.3559 0.7509 0.076 Uiso 1 1 calc R .
C15P C 0.2429(12) 0.3600(6) 0.7775(8) 0.056(7) Uiso 1 1 d DG U
C15U C 0.2060(10) 0.3802(7) 0.8077(9) 0.055(7) Uiso 1 1 d DG U
C15V C 0.2443(10) 0.4099(7) 0.8315(8) 0.051(7) Uiso 1 1 d DG U
C16M C 0.5941(5) 0.5916(5) 1.0181(4) 0.031(5) Uiso 1 1 d D U
C16V C 0.6596(6) 0.6003(5) 0.9986(3) 0.010(4) Uiso 1 1 d DG U
C16U C 0.7241(6) 0.6165(5) 1.0240(5) 0.030(5) Uiso 1 1 d DG U
C16P C 0.7232(7) 0.6241(6) 1.0689(5) 0.038(5) Uiso 1 1 d DG U
C16O C 0.6577(8) 0.6154(6) 1.0884(3) 0.041(6) Uiso 1 1 d DG U
H16O H 0.6570 0.6204 1.1184 0.049 Uiso 1 1 calc R .
C16N C 0.5932(6) 0.5991(6) 1.0630(4) 0.036(6) Uiso 1 1 d DG U
H16N H 0.5493 0.5933 1.0761 0.043 Uiso 1 1 calc R .
C16A C 0.4944(11) 0.5864(3) 0.9234(2) 0.028(5) Uiso 1 1 d D U
C16F C 0.4699(12) 0.6219(3) 0.9077(3) 0.034(5) Uiso 1 1 d DG U
H16F H 0.4604 0.6408 0.9275 0.040 Uiso 1 1 calc R .
C16E C 0.4597(13) 0.6293(5) 0.8622(4) 0.043(6) Uiso 1 1 d G U
H16E H 0.4433 0.6530 0.8516 0.051 Uiso 1 1 calc R .
C16D C 0.4739(15) 0.6011(6) 0.8325(3) 0.050(7) Uiso 1 1 d G U
H16D H 0.4670 0.6060 0.8021 0.060 Uiso 1 1 calc R .
C16C C 0.4984(14) 0.5655(5) 0.8482(3) 0.049(7) Uiso 1 1 d G U
H16C H 0.5079 0.5467 0.8284 0.059 Uiso 1 1 calc R .
C16B C 0.5086(12) 0.5582(4) 0.8937(3) 0.032(5) Uiso 1 1 d DG U
H16B H 0.5250 0.5344 0.9043 0.038 Uiso 1 1 calc R .
C17C C 0.915(2) 0.4885(12) 0.9268(14) 0.054(7) Uiso 1 1 d . U
H17C H 0.9542 0.5018 0.9159 0.065 Uiso 1 1 calc R .
C231 C 0.9632(8) 0.4103(6) 1.5544(4) 0.041(6) Uiso 1 1 d D U
C240 C 0.8955(7) 0.4017(5) 1.5718(4) 0.045(6) Uiso 1 1 d DG U
C239 C 0.9001(7) 0.3864(6) 1.6144(5) 0.044(6) Uiso 1 1 d DG U
C234 C 0.9722(8) 0.3797(7) 1.6394(5) 0.048(6) Uiso 1 1 d DG U
C233 C 1.0399(7) 0.3883(6) 1.6219(5) 0.041(6) Uiso 1 1 d G U
H233 H 1.0882 0.3838 1.6387 0.049 Uiso 1 1 calc R .
C232 C 1.0353(7) 0.4036(6) 1.5794(5) 0.036(6) Uiso 1 1 d DG U
H232 H 1.0806 0.4093 1.5677 0.043 Uiso 1 1 calc R .
C221 C 1.0365(11) 0.3950(4) 1.4758(5) 0.050(7) Uiso 1 1 d D U
C222 C 1.0607(11) 0.3617(4) 1.4978(6) 0.040(6) Uiso 1 1 d DG U
H222 H 1.0410 0.3549 1.5236 0.048 Uiso 1 1 calc R .
C223 C 1.1144(11) 0.3385(4) 1.4811(7) 0.042(6) Uiso 1 1 d G U
H223 H 1.1306 0.3162 1.4958 0.051 Uiso 1 1 calc R .
C224 C 1.1438(11) 0.3487(5) 1.4425(7) 0.046(6) Uiso 1 1 d G U
H224 H 1.1798 0.3331 1.4314 0.055 Uiso 1 1 calc R .
C225 C 1.1196(11) 0.3820(6) 1.4206(6) 0.049(7) Uiso 1 1 d DG U
H225 H 1.1393 0.3888 1.3948 0.059 Uiso 1 1 calc R .
C226 C 1.0659(11) 0.4052(5) 1.4372(5) 0.039(6) Uiso 1 1 d DG U
H226 H 1.0497 0.4275 1.4226 0.046 Uiso 1 1 calc R .
C616 C 1.2183(8) 0.5786(4) 1.6055(4) 0.037(6) Uiso 1 1 d D U
C615 C 1.2433(9) 0.6008(5) 1.6426(5) 0.034(5) Uiso 1 1 d DG U
H615 H 1.2866 0.6163 1.6429 0.040 Uiso 1 1 calc R .
C614 C 1.2036(11) 0.5999(6) 1.6793(5) 0.040(6) Uiso 1 1 d G U
H614 H 1.2204 0.6147 1.7041 0.049 Uiso 1 1 calc R .
C613 C 1.1390(11) 0.5767(6) 1.6789(5) 0.049(7) Uiso 1 1 d G U
H613 H 1.1124 0.5760 1.7034 0.058 Uiso 1 1 calc R .
C612 C 1.1139(10) 0.5544(6) 1.6418(6) 0.039(6) Uiso 1 1 d G U
H612 H 1.0707 0.5389 1.6416 0.047 Uiso 1 1 calc R .
C611 C 1.1536(9) 0.5553(5) 1.6052(5) 0.034(6) Uiso 1 1 d DG U
H611 H 1.1369 0.5405 1.5804 0.041 Uiso 1 1 calc R .
C438 C 0.8584(15) 0.5285(9) 1.2438(11) 0.053(7) Uiso 1 1 d D U
H438 H 0.8128 0.5415 1.2463 0.064 Uiso 1 1 calc R .
C436 C 0.9247(17) 0.4800(10) 1.2100(13) 0.062(8) Uiso 1 1 d D U
H436 H 0.9244 0.4610 1.1888 0.075 Uiso 1 1 calc R .
C338 C 0.8868(14) 0.6347(9) 1.2414(10) 0.064(8) Uiso 1 1 d D U
H338 H 0.9333 0.6223 1.2391 0.076 Uiso 1 1 calc R .
C435 C 0.9944(18) 0.4901(10) 1.2347(12) 0.061(8) Uiso 1 1 d D U
H435 H 1.0397 0.4768 1.2322 0.074 Uiso 1 1 calc R .
C336 C 0.7944(17) 0.6856(7) 1.2155(8) 0.082(9) Uiso 1 1 d D U
H336 H 0.7790 0.7062 1.1974 0.098 Uiso 1 1 calc R .
C337 C 0.857(2) 0.6693(12) 1.2130(10) 0.077(9) Uiso 1 1 d D U
H337 H 0.8878 0.6785 1.1927 0.093 Uiso 1 1 calc R .
C437 C 0.8549(16) 0.4971(10) 1.2157(12) 0.058(7) Uiso 1 1 d D U
H437 H 0.8076 0.4881 1.2012 0.069 Uiso 1 1 calc R .
C335 C 0.7480(14) 0.6725(7) 1.2460(9) 0.077(9) Uiso 1 1 d D U
H335 H 0.7011 0.6849 1.2472 0.093 Uiso 1 1 calc R .
C14T C 0.1507(16) 0.4766(6) 0.8000(13) 0.057(7) Uiso 1 1 d D U
H14T H 0.1725 0.4620 0.7794 0.069 Uiso 1 1 calc R .

loop_
_atom_site_aniso_label
_atom_site_aniso_U_11
_atom_site_aniso_U_22
_atom_site_aniso_U_33
_atom_site_aniso_U_23
_atom_site_aniso_U_13
_atom_site_aniso_U_12
Au18 0.0224(5) 0.0193(5) 0.0295(6) 0.0023(4) 0.0059(4) 0.0008(4)
Au11 0.0275(6) 0.0192(5) 0.0332(6) 0.0016(4) 0.0025(4) -0.0006(4)
Au13 0.0240(5) 0.0262(6) 0.0333(6) 0.0023(5) 0.0085(4) 0.0024(4)
Au15 0.0291(6) 0.0265(6) 0.0294(6) 0.0029(5) 0.0053(4) 0.0005(4)
Au14 0.0226(5) 0.0257(6) 0.0310(6) 0.0024(5) 0.0026(4) -0.0013(4)
Au9 0.0284(6) 0.0207(5) 0.0271(6) -0.0028(4) 0.0077(4) -0.0022(4)
Au2 0.0294(6) 0.0194(5) 0.0341(6) -0.0023(5) 0.0073(5) -0.0016(4)
Au17 0.0222(5) 0.0237(6) 0.0410(7) 0.0050(5) 0.0092(5) 0.0010(4)
Au12 0.0312(6) 0.0266(6) 0.0286(6) 0.0006(5) 0.0068(5) -0.0023(5)
Au1 0.0308(6) 0.0221(6) 0.0351(6) -0.0019(5) 0.0118(5) -0.0021(4)
Au16 0.0269(6) 0.0193(5) 0.0363(6) 0.0035(5) 0.0100(5) 0.0009(4)
Au6 0.0323(6) 0.0283(6) 0.0301(6) -0.0040(5) 0.0066(5) -0.0044(5)
Au7 0.0387(6) 0.0205(5) 0.0287(6) -0.0022(5) 0.0068(5) -0.0027(5)
Au8 0.0381(6) 0.0210(5) 0.0306(6) -0.0037(5) 0.0120(5) -0.0023(5)
Au3 0.0353(6) 0.0258(6) 0.0302(6) -0.0036(5) 0.0013(5) -0.0018(5)
Au10 0.0229(5) 0.0210(5) 0.0435(7) 0.0044(5) 0.0058(5) 0.0021(4)
Au4 0.0404(7) 0.0277(6) 0.0259(6) -0.0026(5) 0.0055(5) -0.0060(5)
Au5 0.0291(6) 0.0301(6) 0.0321(6) -0.0069(5) 0.0095(5) -0.0024(5)
P11 0.025(3) 0.019(3) 0.042(4) -0.001(3) 0.001(3) -0.001(3)
P16 0.029(3) 0.014(3) 0.035(4) 0.001(3) 0.004(3) 0.004(3)
P14 0.033(4) 0.037(4) 0.035(4) 0.013(3) -0.012(3) -0.015(3)
P15 0.037(4) 0.034(4) 0.027(4) -0.003(3) -0.003(3) -0.001(3)
P3 0.044(4) 0.029(4) 0.032(4) -0.003(3) -0.011(3) -0.001(3)
P7 0.043(4) 0.019(3) 0.030(4) 0.001(3) 0.005(3) -0.002(3)
P1 0.032(4) 0.025(3) 0.035(4) 0.000(3) 0.013(3) -0.004(3)
P12 0.030(4) 0.038(4) 0.036(4) -0.002(3) 0.007(3) -0.002(3)
P8 0.045(4) 0.018(3) 0.033(4) -0.006(3) 0.013(3) -0.006(3)
P17 0.019(3) 0.026(4) 0.051(5) 0.006(3) 0.010(3) -0.003(3)
P2 0.042(4) 0.016(3) 0.042(4) -0.007(3) 0.018(3) -0.007(3)
P10 0.028(4) 0.025(4) 0.043(4) 0.005(3) 0.003(3) 0.006(3)
P6 0.025(4) 0.055(5) 0.031(4) -0.001(3) 0.000(3) -0.001(3)
P5 0.036(4) 0.041(4) 0.039(4) -0.005(3) 0.020(3) -0.001(3)
P13 0.029(4) 0.046(5) 0.051(5) 0.005(4) 0.023(4) 0.003(3)
P4 0.077(6) 0.038(4) 0.021(4) -0.001(3) -0.002(4) -0.018(4)

loop_
_atom_type_symbol
_atom_type_description
_atom_type_scat_dispersion_real
_atom_type_scat_dispersion_imag
_atom_type_scat_source
C C 0.0181 0.0091 'International Tables Vol C Tables 4.2.6.8 and 6.1.1.4'
H H 0.0000 0.0000 'International Tables Vol C Tables 4.2.6.8 and 6.1.1.4'
O O 0.0492 0.0322 'International Tables Vol C Tables 4.2.6.8 and 6.1.1.4'
F F 0.0727 0.0534 'International Tables Vol C Tables 4.2.6.8 and 6.1.1.4'
P P 0.2955 0.4335 'International Tables Vol C Tables 4.2.6.8 and 6.1.1.4'
Au Au -4.4197 7.2980 'International Tables Vol C Tables 4.2.6.8 and 6.1.1.4'

loop_
_geom_angle_atom_site_label_1
_geom_angle_atom_site_label_2
_geom_angle_atom_site_label_3
_geom_angle
Au11 Au18 Au13 114.56(5)
Au11 Au18 Au15 115.35(5)
Au11 Au18 Au14 60.47(4)
Au11 Au18 Au12 60.33(4)
Au13 Au18 Au14 62.06(4)
Au13 Au18 Au12 64.64(4)
Au15 Au18 Au13 58.72(4)
Au15 Au18 Au14 63.74(4)
Au15 Au18 Au12 112.13(5)
Au17 Au18 Au11 122.27(5)
Au17 Au18 Au13 122.87(5)
Au17 Au18 Au15 99.29(5)
Au17 Au18 Au14 157.98(6)
Au17 Au18 Au12 143.45(6)
Au17 Au18 Au16 62.48(4)
Au17 Au18 Au10 62.16(4)
Au12 Au18 Au14 58.45(4)
Au16 Au18 Au11 175.08(6)
Au16 Au18 Au13 60.88(4)
Au16 Au18 Au15 61.16(4)
Au16 Au18 Au14 114.69(5)
Au16 Au18 Au12 117.00(5)
Au10 Au18 Au11 62.04(4)
Au10 Au18 Au13 159.72(6)
Au10 Au18 Au15 141.55(6)
Au10 Au18 Au14 121.81(5)
Au10 Au18 Au12 99.40(5)
Au10 Au18 Au16 122.88(5)
Au18 Au11 Au14 60.25(4)
Au18 Au11 Au12 60.12(4)
Au18 Au11 Au10 57.40(4)
Au14 Au11 Au10 117.03(5)
Au12 Au11 Au14 58.31(4)
Au12 Au11 Au10 96.20(5)
P11 Au11 Au18 162.9(2)
P11 Au11 Au14 131.86(19)
P11 Au11 Au12 134.6(2)
P11 Au11 Au10 107.70(19)
Au18 Au13 Au14 59.18(4)
Au18 Au13 Au12 57.68(4)
Au18 Au13 Au16 59.23(4)
Au15 Au13 Au18 60.60(4)
Au15 Au13 Au14 63.33(4)
Au15 Au13 Au12 107.98(5)
Au15 Au13 Au16 61.22(4)
Au14 Au13 Au12 55.44(4)
Au16 Au13 Au14 110.81(5)
Au16 Au13 Au12 109.62(5)
P13 Au13 Au18 146.0(2)
P13 Au13 Au15 153.2(2)
P13 Au13 Au14 120.7(2)
P13 Au13 Au12 93.0(2)
P13 Au13 Au16 127.7(2)
Au18 Au15 Au14 58.36(4)
Au18 Au15 Au16 59.13(4)
Au13 Au15 Au18 60.68(4)
Au13 Au15 Au14 60.78(4)
Au13 Au15 Au16 60.83(4)
Au16 Au15 Au14 108.54(5)
P15 Au15 Au18 136.11(19)
P15 Au15 Au13 163.05(19)
P15 Au15 Au14 122.2(2)
P15 Au15 Au16 125.9(2)
Au18 Au14 Au11 59.28(4)
Au18 Au14 Au13 58.77(4)
Au18 Au14 Au15 57.90(4)
Au11 Au14 Au13 110.71(5)
Au11 Au14 Au15 109.37(5)
Au13 Au14 Au15 55.89(4)
Au12 Au14 Au18 60.56(4)
Au12 Au14 Au11 60.63(4)
Au12 Au14 Au13 64.16(4)
Au12 Au14 Au15 109.03(5)
P14 Au14 Au18 146.6(2)
P14 Au14 Au11 129.7(2)
P14 Au14 Au13 118.8(2)
P14 Au14 Au15 92.06(18)
P14 Au14 Au12 152.3(2)
Au2 Au9 Au6 116.01(5)
Au2 Au9 Au4 114.95(5)
Au1 Au9 Au2 61.85(4)
Au1 Au9 Au6 145.37(6)
Au1 Au9 Au7 122.78(5)
Au1 Au9 Au8 62.37(4)
Au1 Au9 Au3 97.03(5)
Au1 Au9 Au4 156.19(6)
Au1 Au9 Au5 122.36(5)
Au7 Au9 Au2 175.26(6)
Au7 Au9 Au6 61.08(4)
Au7 Au9 Au3 115.79(5)
Au7 Au9 Au4 60.47(4)
Au7 Au9 Au5 114.70(5)
Au8 Au9 Au2 122.32(5)
Au8 Au9 Au6 101.56(5)
Au8 Au9 Au7 62.42(4)
Au8 Au9 Au3 139.73(6)
Au8 Au9 Au4 121.90(5)
Au8 Au9 Au5 160.93(6)
Au3 Au9 Au2 61.16(4)
Au3 Au9 Au6 112.07(5)
Au3 Au9 Au4 64.28(4)
Au4 Au9 Au6 58.40(4)
Au5 Au9 Au2 60.79(4)
Au5 Au9 Au6 63.71(4)
Au5 Au9 Au3 59.30(4)
Au5 Au9 Au4 62.41(4)
Au9 Au2 Au1 57.28(4)
Au9 Au2 Au3 59.26(4)
Au9 Au2 Au5 59.43(4)
Au1 Au2 Au3 92.94(5)
Au1 Au2 Au5 116.46(5)
Au5 Au2 Au3 58.25(4)
P2 Au2 Au9 164.24(19)
P2 Au2 Au1 109.60(17)
P2 Au2 Au3 134.4(2)
P2 Au2 Au5 131.58(18)
Au18 Au17 Au16 60.31(4)
Au18 Au17 Au10 58.96(4)
Au10 Au17 Au16 117.69(5)
P17 Au17 Au18 169.1(2)
P17 Au17 Au16 109.42(19)
P17 Au17 Au10 129.74(19)
Au18 Au12 Au11 59.56(4)
Au18 Au12 Au13 57.67(4)
Au11 Au12 Au13 108.15(5)
Au14 Au12 Au18 60.99(4)
Au14 Au12 Au11 61.06(4)
Au14 Au12 Au13 60.40(4)
P12 Au12 Au18 132.8(2)
P12 Au12 Au11 124.2(2)
P12 Au12 Au13 122.9(2)
P12 Au12 Au14 166.1(2)
Au9 Au1 Au2 60.87(4)
Au9 Au1 Au8 58.84(4)
Au8 Au1 Au2 117.98(5)
P1 Au1 Au9 169.21(19)
P1 Au1 Au2 108.45(19)
P1 Au1 Au8 130.9(2)
Au18 Au16 Au13 59.89(4)
Au18 Au16 Au15 59.71(4)
Au18 Au16 Au17 57.21(4)
Au13 Au16 Au15 57.95(4)
Au13 Au16 Au17 116.66(5)
Au15 Au16 Au17 94.93(5)
P16 Au16 Au18 164.46(16)
P16 Au16 Au13 132.60(17)
P16 Au16 Au15 132.52(16)
P16 Au16 Au17 108.58(16)
Au9 Au6 Au7 58.78(4)
Au9 Au6 Au5 57.64(4)
Au7 Au6 Au5 107.72(5)
Au4 Au6 Au9 60.70(4)
Au4 Au6 Au7 60.44(4)
Au4 Au6 Au5 60.99(4)
P6 Au6 Au9 130.2(2)
P6 Au6 Au7 128.5(2)
P6 Au6 Au4 167.5(2)
P6 Au6 Au5 117.4(2)
Au9 Au7 Au6 60.14(4)
Au9 Au7 Au8 57.36(4)
Au9 Au7 Au4 60.35(4)
Au8 Au7 Au6 97.52(5)
Au4 Au7 Au6 58.06(4)
Au4 Au7 Au8 116.83(5)
P7 Au7 Au9 164.6(2)
P7 Au7 Au6 133.8(2)
P7 Au7 Au8 109.6(2)
P7 Au7 Au4 129.77(19)
Au9 Au8 Au1 58.79(4)
Au9 Au8 Au7 60.22(4)
Au1 Au8 Au7 117.22(5)
P8 Au8 Au9 169.7(2)
P8 Au8 Au1 128.48(19)
P8 Au8 Au7 110.52(19)
Au9 Au3 Au2 59.58(4)
Au9 Au3 Au4 58.24(4)
Au2 Au3 Au4 108.65(5)
Au5 Au3 Au9 60.33(4)
Au5 Au3 Au2 60.58(4)
Au5 Au3 Au4 60.59(4)
P3 Au3 Au9 137.2(2)
P3 Au3 Au2 125.0(2)
P3 Au3 Au4 123.5(2)
P3 Au3 Au5 162.5(2)
Au18 Au10 Au11 60.56(4)
Au18 Au10 Au17 58.87(4)
Au17 Au10 Au11 117.68(5)
P10 Au10 Au18 169.6(2)
P10 Au10 Au11 111.0(2)
P10 Au10 Au17 127.1(2)
Au9 Au4 Au7 59.18(4)
Au9 Au4 Au3 57.47(4)
Au9 Au4 Au5 58.38(4)
Au6 Au4 Au9 60.91(4)
Au6 Au4 Au7 61.49(4)
Au6 Au4 Au3 108.52(5)
Au6 Au4 Au5 63.11(4)
Au7 Au4 Au3 108.90(5)
Au7 Au4 Au5 110.13(5)
Au5 Au4 Au3 55.93(4)
P4 Au4 Au9 146.1(3)
P4 Au4 Au6 153.0(3)
P4 Au4 Au7 125.2(3)
P4 Au4 Au3 94.2(2)
P4 Au4 Au5 123.7(2)
Au9 Au5 Au2 59.79(4)
Au9 Au5 Au6 58.65(4)
Au9 Au5 Au4 59.22(4)
Au2 Au5 Au6 110.83(5)
Au2 Au5 Au4 111.36(5)
Au3 Au5 Au9 60.37(4)
Au3 Au5 Au2 61.17(4)
Au3 Au5 Au6 108.80(5)
Au3 Au5 Au4 63.48(5)
Au4 Au5 Au6 55.90(4)
P5 Au5 Au9 151.6(2)
P5 Au5 Au2 126.1(2)
P5 Au5 Au6 97.4(2)
P5 Au5 Au3 148.0(2)
P5 Au5 Au4 122.5(2)
C11G P11 Au11 109.4(9)
C11G P11 C11A 103.2(12)
C11G P11 C11M 112.1(14)
C11A P11 Au11 112.4(8)
C11A P11 C11M 102.2(11)
C11M P11 Au11 116.6(7)
C16G P16 Au16 114.8(8)
C16G P16 C16M 97.5(9)
C16G P16 C16A 106.0(9)
C16M P16 Au16 114.1(6)
C16A P16 Au16 107.0(5)
C16A P16 C16M 117.2(8)
C14A P14 Au14 114.4(10)
C14A P14 C14M 101.1(12)
C14A P14 C14G 102.2(14)
C14M P14 Au14 106.5(7)
C14G P14 Au14 111.2(10)
C14G P14 C14M 121.4(12)
C15A P15 Au15 106.1(8)
C15A P15 C15G 106.0(11)
C15A P15 C15M 105.6(10)
C15G P15 Au15 109.2(7)
C15G P15 C15M 106.7(11)
C15M P15 Au15 122.1(8)
C321 P3 Au3 108.9(7)
C311 P3 Au3 104.3(9)
C311 P3 C321 108.9(11)
C331 P3 Au3 119.8(13)
C331 P3 C321 108.9(14)
C331 P3 C311 105.6(16)
C711 P7 Au7 106.0(10)
C711 P7 C721 104.5(12)
C711 P7 C731 115.7(11)
C721 P7 Au7 113.7(8)
C721 P7 C731 105.2(10)
C731 P7 Au7 111.7(8)
C111 P1 Au1 108.2(12)
C111 P1 C121 104.1(14)
C111 P1 C131 110.6(14)
C121 P1 Au1 111.3(7)
C121 P1 C131 106.6(10)
C131 P1 Au1 115.5(7)
C12M P12 Au12 122.1(13)
C12M P12 C12G 107.4(14)
C12M P12 C12A 102.9(17)
C12G P12 Au12 113.8(8)
C12G P12 C12A 104.0(13)
C12A P12 Au12 104.5(11)
C811 P8 Au8 108.1(11)
C831 P8 Au8 118.2(10)
C831 P8 C811 112.4(15)
C831 P8 C821 104.3(16)
C821 P8 Au8 110.2(12)
C821 P8 C811 102.4(16)
C17M P17 Au17 117.2(10)
C17G P17 Au17 107.5(7)
C17G P17 C17M 112.9(13)
C17A P17 Au17 113.8(12)
C17A P17 C17M 101.6(15)
C17A P17 C17G 102.9(13)
C211 P2 Au2 107.8(5)
C211 P2 C231 115.9(9)
C211 P2 C221 97.2(10)
C231 P2 Au2 116.2(7)
C221 P2 Au2 113.0(6)
C221 P2 C231 105.2(7)
C10M P10 Au10 117.7(7)
C10A P10 Au10 109.8(7)
C10A P10 C10M 102.9(9)
C10G P10 Au10 106.5(8)
C10G P10 C10M 113.8(10)
C10G P10 C10A 105.4(11)
C631 P6 Au6 121.5(11)
C621 P6 Au6 115.6(10)
C621 P6 C631 105.5(14)
C621 P6 C616 106.0(12)
C616 P6 Au6 98.7(5)
C616 P6 C631 108.2(13)
C531 P5 Au5 109.3(12)
C531 P5 C511 104.9(15)
C511 P5 Au5 110.0(9)
C521 P5 Au5 112.0(8)
C521 P5 C531 114.9(15)
C521 P5 C511 105.4(13)
C13A P13 Au13 116.0(10)
C13A P13 C13M 100.7(12)
C13M P13 Au13 106.7(8)
C13G P13 Au13 109.4(9)
C13G P13 C13A 105.0(14)
C13G P13 C13M 119.3(11)
C421 P4 Au4 108.5(12)
C411 P4 Au4 112.7(12)
C411 P4 C421 108.6(17)
C411 P4 C431 104.4(15)
C431 P4 Au4 107.8(9)
C431 P4 C421 114.9(15)
C212 C211 P2 120.0(3)
C212 C211 C216 120.0
C216 C211 P2 120.0(3)
C211 C212 H212 120.0
C213 C212 C211 120.0
C213 C212 H212 120.0
C212 C213 H213 120.0
C212 C213 C214 120.0
C214 C213 H213 120.0
C213 C214 H214 120.0
C215 C214 C213 120.0
C215 C214 H214 120.0
C214 C215 H215 120.0
C214 C215 C216 120.0
C216 C215 H215 120.0
C211 C216 H216 120.0
C215 C216 C211 120.0
C215 C216 H216 120.0
C15B C15A P15 126.8(13)
C15B C15A C15F 120.0
C15F C15A P15 113.2(13)
C15A C15B H15B 120.0
C15A C15B C15C 120.0
C15C C15B H15B 120.0
C15B C15C H15C 120.0
C15D C15C C15B 120.0
C15D C15C H15C 120.0
C15C C15D H15D 120.0
C15E C15D C15C 120.0
C15E C15D H15D 120.0
C15D C15E H15E 120.0
C15D C15E C15F 120.0
C15F C15E H15E 120.0
C15A C15F H15F 120.0
C15E C15F C15A 120.0
C15E C15F H15F 120.0
C15H C15G P15 119.6(11)
C15H C15G C15L 120.0
C15L C15G P15 120.4(11)
C15G C15H H15H 120.0
C15G C15H C15I 120.0
C15I C15H H15H 120.0
C15H C15I H15I 120.0
C15J C15I C15H 120.0
C15J C15I H15I 120.0
C15I C15J H15J 120.0
C15I C15J C15K 120.0
C15K C15J H15J 120.0
C15J C15K H15K 120.0
C15L C15K C15J 120.0
C15L C15K H15K 120.0
C15G C15L H15L 120.0
C15K C15L C15G 120.0
C15K C15L H15L 120.0
C326 C321 P3 120.2(10)
C326 C321 C322 120.0
C322 C321 P3 119.6(10)
C321 C326 H326 120.0
C321 C326 C325 120.0
C325 C326 H326 120.0
C326 C325 H325 120.0
C324 C325 C326 120.0
C324 C325 H325 120.0
C325 C324 H324 120.0
C323 C324 C325 120.0
C323 C324 H324 120.0
C324 C323 H323 120.0
C322 C323 C324 120.0
C322 C323 H323 120.0
C321 C322 H322 120.0
C323 C322 C321 120.0
C323 C322 H322 120.0
C712 C711 P7 120(2)
C716 C711 P7 119(2)
C716 C711 C712 120(3)
C816 C811 P8 118(2)
C812 C811 P8 128(3)
C812 C811 C816 114(3)
C111 C112 H112 118.5
C113 C112 H112 118.5
C113 C112 C111 123(3)
C112 C111 P1 122(3)
C112 C111 C116 114(3)
C116 C111 P1 123(3)
C532 C531 P5 116(3)
C532 C531 C540 118(3)
C540 C531 P5 126(3)
C111 C116 H116 117.4
C115 C116 C111 125(3)
C115 C116 H116 117.4
C10U C10V C10M 120.0
C10U C10V C11V 109.3(10)
C10M C10V C11V 130.2(10)
C10V C10U C10P 120.0
C10V C10U C10T 125.5(12)
C10T C10U C10P 114.5(12)
C10U C10P C10O 120.0
C10U C10P C10Q 125.2(12)
C10O C10P C10Q 114.8(12)
C10P C10O H10O 120.0
C10N C10O C10P 120.0
C10N C10O H10O 120.0
C10O C10N H10N 120.0
C10O C10N C10M 120.0
C10M C10N H10N 120.0
C10V C10M P10 122.5(7)
C10N C10M P10 117.1(7)
C10N C10M C10V 120.0
C11L C11G P11 123(2)
C11H C11G P11 121(2)
C11H C11G C11L 117(3)
C17M C17N H17N 119.3
C17O C17N H17N 119.3
C17O C17N C17M 121(3)
C839 C840 C831 122(3)
C839 C840 C740 119(3)
C740 C840 C831 120(3)
C10F C10A P10 120.6(12)
C10F C10A C10B 120.0
C10B C10A P10 119.2(12)
C10A C10F H10F 120.0
C10E C10F C10A 120.0
C10E C10F H10F 120.0
C10F C10E H10E 120.0
C10D C10E C10F 120.0
C10D C10E H10E 120.0
C10E C10D H10D 120.0
C10C C10D C10E 120.0
C10C C10D H10D 120.0
C10D C10C H10C 120.0
C10D C10C C10B 120.0
C10B C10C H10C 120.0
C10A C10B H10B 120.0
C10C C10B C10A 120.0
C10C C10B H10B 120.0
C14F C14A P14 123.8(16)
C14F C14A C14B 120.0
C14B C14A P14 116.2(16)
C14A C14F H14F 120.0
C14A C14F C14E 120.0
C14E C14F H14F 120.0
C14F C14E H14E 120.0
C14F C14E C14D 120.0
C14D C14E H14E 120.0
C14E C14D H14D 120.0
C14C C14D C14E 120.0
C14C C14D H14D 120.0
C14D C14C H14C 120.0
C14B C14C C14D 120.0
C14B C14C H14C 120.0
C14A C14B H14B 120.0
C14C C14B C14A 120.0
C14C C14B H14B 120.0
C11U C11V C10V 113(2)
C11M C11V C10V 122(2)
C11M C11V C11U 120(2)
C11Q C11P C11U 120(3)
C11O C11P C11U 122(3)
C11O C11P C11Q 118(3)
C426 C421 P4 117(2)
C426 C421 C422 120.0
C422 C421 P4 122(2)
C421 C426 H426 120.0
C421 C426 C425 120.0
C425 C426 H426 120.0
C426 C425 H425 120.0
C424 C425 C426 120.0
C424 C425 H425 120.0
C425 C424 H424 120.0
C425 C424 C423 120.0
C423 C424 H424 120.0
C424 C423 H423 120.0
C424 C423 C422 120.0
C422 C423 H423 120.0
C421 C422 H422 120.0
C423 C422 C421 120.0
C423 C422 H422 120.0
C840 C831 P8 127(2)
C832 C831 P8 118(2)
C832 C831 C840 115(3)
C11L C11K H11K 118.9
C11L C11K C11J 122(3)
C11J C11K H11K 118.9
C13F C13A P13 118.6(16)
C13F C13A C13B 120.0
C13B C13A P13 121.4(16)
C13A C13F H13F 120.0
C13E C13F C13A 120.0
C13E C13F H13F 120.0
C13F C13E H13E 120.0
C13D C13E C13F 120.0
C13D C13E H13E 120.0
C13E C13D H13D 120.0
C13E C13D C13C 120.0
C13C C13D H13D 120.0
C13D C13C H13C 120.0
C13B C13C C13D 120.0
C13B C13C H13C 120.0
C13A C13B H13B 120.0
C13C C13B C13A 120.0
C13C C13B H13B 120.0
C11F C11A P11 117.3(13)
C11F C11A C11B 120.0
C11B C11A P11 122.6(13)
C11A C11F H11F 120.0
C11A C11F C11E 120.0
C11E C11F H11F 120.0
C11F C11E H11E 120.0
C11D C11E C11F 120.0
C11D C11E H11E 120.0
C11E C11D H11D 120.0
C11E C11D C11C 120.0
C11C C11D H11D 120.0
C11D C11C H11C 120.0
C11B C11C C11D 120.0
C11B C11C H11C 120.0
C11A C11B H11B 120.0
C11C C11B C11A 120.0
C11C C11B H11B 120.0
C10L C10G P10 118.6(12)
C10L C10G C10H 120.0
C10H C10G P10 121.4(12)
C10G C10L H10L 120.0
C10G C10L C10K 120.0
C10K C10L H10L 120.0
C10L C10K H10K 120.0
C10L C10K C10J 120.0
C10J C10K H10K 120.0
C10K C10J H10J 120.0
C10I C10J C10K 120.0
C10I C10J H10J 120.0
C10J C10I H10I 120.0
C10J C10I C10H 120.0
C10H C10I H10I 120.0
C10G C10H H10H 120.0
C10I C10H C10G 120.0
C10I C10H H10H 120.0
C17N C17M P17 116(2)
C17N C17M C17V 118(3)
C17V C17M P17 126(2)
C11P C11U C11V 117(2)
C11T C11U C11V 124(3)
C11T C11U C11P 119(3)
C311 C316 H316 120.0
C311 C316 C315 120.0
C315 C316 H316 120.0
C316 C311 P3 127.3(13)
C316 C311 C312 120.0
C312 C311 P3 112.6(13)
C311 C312 H312 120.0
C313 C312 C311 120.0
C313 C312 H312 120.0
C312 C313 H313 120.0
C312 C313 C314 120.0
C314 C313 H313 120.0
C313 C314 H314 120.0
C315 C314 C313 120.0
C315 C314 H314 120.0
C316 C315 H315 120.0
C314 C315 C316 120.0
C314 C315 H315 120.0
C511 C512 H512 120.0
C511 C512 C513 120.0
C513 C512 H512 120.0
C512 C511 P5 122.5(15)
C516 C511 P5 117.2(15)
C516 C511 C512 120.0
C511 C516 H516 120.0
C511 C516 C515 120.0
C515 C516 H516 120.0
C516 C515 H515 120.0
C514 C515 C516 120.0
C514 C515 H515 120.0
C515 C514 H514 120.0
C515 C514 C513 120.0
C513 C514 H514 120.0
C512 C513 H513 120.0
C514 C513 C512 120.0
C514 C513 H513 120.0
C531 C532 H532 117.7
C533 C532 C531 125(4)
C533 C532 H532 117.7
C11V C11M P11 127(3)
C11V C11M C11N 122(3)
C11N C11M P11 111(2)
C11M C11N H11N 123.7
C11O C11N C11M 113(3)
C11O C11N H11N 123.7
C840 C839 C834 118(2)
C838 C839 C840 123(3)
C838 C839 C834 119(2)
C631 C632 H632 119.5
C633 C632 H632 119.5
C633 C632 C631 121(4)
C726 C721 P7 117.8(12)
C726 C721 C722 120.0
C722 C721 P7 122.2(12)
C721 C726 H726 120.0
C725 C726 C721 120.0
C725 C726 H726 120.0
C726 C725 H725 120.0
C724 C725 C726 120.0
C724 C725 H725 120.0
C725 C724 H724 120.0
C725 C724 C723 120.0
C723 C724 H724 120.0
C724 C723 H723 120.0
C724 C723 C722 120.0
C722 C723 H723 120.0
C721 C722 H722 120.0
C723 C722 C721 120.0
C723 C722 H722 120.0
C632 C631 P6 118(3)
C640 C631 P6 122(3)
C640 C631 C632 120(4)
C826 C821 P8 122(3)
C826 C821 C822 117(3)
C822 C821 P8 121(3)
C712 C713 H713 121.1
C714 C713 H713 121.1
C714 C713 C712 118(3)
C12V C12M P12 119(3)
C12N C12M P12 122(3)
C12N C12M C12V 120(4)
C12L C12G P12 117.7(13)
C12L C12G C12H 120.0
C12H C12G P12 122.3(13)
C12G C12L H12L 120.0
C12K C12L C12G 120.0
C12K C12L H12L 120.0
C12L C12K H12K 120.0
C12L C12K C12J 120.0
C12J C12K H12K 120.0
C12K C12J H12J 120.0
C12K C12J C12I 120.0
C12I C12J H12J 120.0
C12J C12I H12I 120.0
C12J C12I C12H 120.0
C12H C12I H12I 120.0
C12G C12H H12H 120.0
C12I C12H C12G 120.0
C12I C12H H12H 120.0
C711 C712 H712 120.3
C713 C712 C711 119(3)
C713 C712 H712 120.3
C831 C832 H832 117.5
C833 C832 C831 125(3)
C833 C832 H832 117.5
C122 C121 P1 121.5(12)
C122 C121 C126 120.0
C126 C121 P1 118.5(12)
C121 C122 H122 120.0
C121 C122 C123 120.0
C123 C122 H122 120.0
C122 C123 H123 120.0
C124 C123 C122 120.0
C124 C123 H123 120.0
C123 C124 H124 120.0
C123 C124 C125 120.0
C125 C124 H124 120.0
C124 C125 H125 120.0
C126 C125 C124 120.0
C126 C125 H125 120.0
C121 C126 H126 120.0
C125 C126 C121 120.0
C125 C126 H126 120.0
C11G C11L H11L 120.3
C11K C11L C11G 119(3)
C11K C11L H11L 120.3
C11H C11I H11I 119.7
C11H C11I C11J 121(3)
C11J C11I H11I 119.7
C12B C12A P12 111(2)
C12F C12A P12 123(3)
C12F C12A C12B 124(3)
C12A C12B H12B 121.1
C12A C12B C12C 118(3)
C12C C12B H12B 121.1
C737 C736 H736 119.4
C737 C736 C735 121.2(13)
C735 C736 H736 119.4
C826 C825 H825 119.4
C826 C825 C824 121(4)
C824 C825 H825 119.4
C13R C13S H13S 124.0
C13R C13S C13T 111.9(18)
C13T C13S H13S 124.0
C714 C715 H715 121.4
C714 C715 C716 117(3)
C716 C715 H715 121.4
C17L C17G P17 122.4(12)
C17L C17G C17H 120.0
C17H C17G P17 117.6(12)
C17G C17L H17L 120.0
C17K C17L C17G 120.0
C17K C17L H17L 120.0
C17L C17K H17K 120.0
C17L C17K C17J 120.0
C17J C17K H17K 120.0
C17K C17J H17J 120.0
C17K C17J C17I 120.0
C17I C17J H17J 120.0
C17J C17I H17I 120.0
C17H C17I C17J 120.0
C17H C17I H17I 120.0
C17G C17H H17H 120.0
C17I C17H C17G 120.0
C17I C17H H17H 120.0
C10T C10S H10S 122.7
C10R C10S H10S 122.7
C10R C10S C10T 114.7(14)
C13S C13R H13R 116.0
C13S C13R C13Q 128.1(19)
C13Q C13R H13R 116.0
C13U C13V C13M 120.0
C13U C13V C12V 112.1(16)
C13M C13V C12V 127.8(16)
C13V C13U C13T 128.3(14)
C13P C13U C13V 120.0
C13P C13U C13T 111.7(14)
C13U C13P C13Q 128.3(14)
C13O C13P C13U 120.0
C13O C13P C13Q 111.7(14)
C13P C13O H13O 120.0
C13P C13O C13N 120.0
C13N C13O H13O 120.0
C13O C13N H13N 120.0
C13M C13N C13O 120.0
C13M C13N H13N 120.0
C13V C13M P13 123.1(8)
C13N C13M P13 116.9(8)
C13N C13M C13V 120.0
C334 C339 C340 116(2)
C334 C339 C338 125(2)
C338 C339 C340 120(3)
C331 C340 C339 120(4)
C331 C340 C440 126(4)
C440 C340 C339 114(3)
C331 C332 H332 119.6
C333 C332 H332 119.6
C333 C332 C331 121(4)
C340 C331 P3 121(3)
C340 C331 C332 121(4)
C332 C331 P3 118(3)
C10U C10T C10S 125.5(13)
C10U C10T H10T 117.3
C10S C10T H10T 117.3
C13S C13T C13U 128.1(15)
C13S C13T H13T 115.9
C13U C13T H13T 115.9
C538 C539 C540 119(2)
C538 C539 C534 120(2)
C534 C539 C540 121(2)
C11G C11H H11H 119.7
C11I C11H C11G 121(3)
C11I C11H H11H 119.7
C11P C11Q H11Q 120.0
C11R C11Q C11P 120(3)
C11R C11Q H11Q 120.0
C11K C11J H11J 120.4
C11I C11J C11K 119(3)
C11I C11J H11J 120.4
C737 C738 H738 119.4
C739 C738 H738 119.4
C739 C738 C737 121.2(13)
C139 C138 H138 118.8
C139 C138 C137 122(2)
C137 C138 H138 118.8
C531 C540 C539 119(3)
C531 C540 C640 123(3)
C539 C540 C640 117(3)
C713 C714 H714 117.1
C715 C714 C713 126(4)
C715 C714 H714 117.1
C134 C135 H135 121.1
C136 C135 H135 121.1
C136 C135 C134 118(2)
C631 C640 C540 121(3)
C631 C640 C639 120(3)
C639 C640 C540 120(3)
C11U C11T H11T 119.6
C11U C11T C11S 121(3)
C11S C11T H11T 119.6
C11P C11O C11N 125(3)
C11P C11O H11O 117.5
C11N C11O H11O 117.5
C112 C113 H113 118.9
C112 C113 C114 122(3)
C114 C113 H113 118.9
C821 C826 H826 119.6
C825 C826 C821 121(3)
C825 C826 H826 119.6
C532 C533 H533 120.1
C532 C533 C534 120(4)
C534 C533 H533 120.1
C10P C10Q H10Q 122.5
C10R C10Q C10P 115.0(13)
C10R C10Q H10Q 122.5
C736 C737 H737 120.6
C738 C737 C736 118.8(13)
C738 C737 H737 120.6
C12E C12D H12D 118.6
C12E C12D C12C 123(3)
C12C C12D H12D 118.6
C635 C634 C633 123(3)
C635 C634 C639 123(3)
C639 C634 C633 114(3)
C536 C537 H537 120.0
C536 C537 C538 120(2)
C538 C537 H537 120.0
C838 C837 H837 119.4
C836 C837 H837 119.4
C836 C837 C838 121(3)
C12T C12U C12V 121(3)
C12T C12U C12P 121(3)
C12P C12U C12V 118(3)
C526 C521 P5 120.0(13)
C526 C521 C522 120.0
C522 C521 P5 119.8(13)
C521 C526 H526 120.0
C521 C526 C525 120.0
C525 C526 H526 120.0
C526 C525 H525 120.0
C524 C525 C526 120.0
C524 C525 H525 120.0
C525 C524 H524 120.0
C525 C524 C523 120.0
C523 C524 H524 120.0
C524 C523 H523 120.0
C522 C523 C524 120.0
C522 C523 H523 120.0
C521 C522 H522 120.0
C523 C522 C521 120.0
C523 C522 H522 120.0
C14P C14Q H14Q 122.7
C14R C14Q H14Q 122.7
C14R C14Q C14P 115(3)
C12D C12E H12E 119.4
C12D C12E C12F 121(3)
C12F C12E H12E 119.4
C537 C536 H536 120.0
C537 C536 C535 120(2)
C535 C536 H536 120.0
C732 C731 P7 112.0(9)
C732 C731 C740 120.0
C740 C731 P7 127.2(9)
C731 C732 H732 120.0
C731 C732 C733 120.0
C733 C732 H732 120.0
C732 C733 H733 120.0
C734 C733 C732 120.0
C734 C733 H733 120.0
C739 C734 C733 120.0
C735 C734 C733 118.7(13)
C735 C734 C739 121.2(13)
C734 C739 C738 118.8(13)
C734 C739 C740 120.0
C740 C739 C738 121.0(13)
C731 C740 C840 119.4(15)
C739 C740 C840 120.6(15)
C739 C740 C731 120.0
C639 C638 H638 117.9
C637 C638 H638 117.9
C637 C638 C639 124(3)
C12M C12V C13V 124(3)
C12U C12V C12M 118(3)
C12U C12V C13V 118(3)
C12B C12C H12C 123.2
C12D C12C C12B 114(3)
C12D C12C H12C 123.2
C634 C635 H635 122.0
C636 C635 C634 116(3)
C636 C635 H635 122.0
C839 C838 H838 120.3
C837 C838 C839 119(3)
C837 C838 H838 120.3
C632 C633 C634 124(5)
C632 C633 H633 118.2
C634 C633 H633 118.2
C13H C13G P13 121.1(15)
C13H C13G C13L 120.0
C13L C13G P13 118.7(15)
C13G C13H H13H 120.0
C13G C13H C13I 120.0
C13I C13H H13H 120.0
C13H C13I H13I 120.0
C13J C13I C13H 120.0
C13J C13I H13I 120.0
C13I C13J H13J 120.0
C13K C13J C13I 120.0
C13K C13J H13J 120.0
C13J C13K H13K 120.0
C13L C13K C13J 120.0
C13L C13K H13K 120.0
C13G C13L H13L 120.0
C13K C13L C13G 120.0
C13K C13L H13L 120.0
C14M C14V C14U 120.0
C14M C14V C15V 125.9(13)
C14U C14V C15V 114.0(13)
C14V C14M P14 123.1(8)
C14V C14M C14N 120.0
C14N C14M P14 116.7(8)
C14M C14N H14N 120.0
C14M C14N C14O 120.0
C14O C14N H14N 120.0
C14N C14O H14O 120.0
C14P C14O C14N 120.0
C14P C14O H14O 120.0
C14O C14P C14Q 113.6(18)
C14U C14P C14Q 126.4(19)
C14U C14P C14O 120.0
C14V C14U C14T 127.8(16)
C14P C14U C14V 120.0
C14P C14U C14T 112.2(16)
C711 C716 C715 119(3)
C711 C716 H716 120.3
C715 C716 H716 120.3
C14Q C14R H14R 118.5
C14S C14R C14Q 123(3)
C14S C14R H14R 118.5
C539 C538 C537 120(2)
C539 C538 H538 120.0
C537 C538 H538 120.0
C12A C12F C12E 120(3)
C12A C12F H12F 120.0
C12E C12F H12F 120.0
C832 C833 H833 118.8
C832 C833 C834 122(3)
C834 C833 H833 118.8
C640 C639 C634 121(3)
C638 C639 C640 124(3)
C638 C639 C634 115(3)
C116 C115 H115 122.1
C116 C115 C114 116(3)
C114 C115 H115 122.1
C15S C15T H15T 119.6
C15U C15T H15T 119.6
C15U C15T C15S 121(3)
C814 C815 H815 121.0
C816 C815 H815 121.0
C816 C815 C814 118(3)
C815 C814 H814 120.0
C813 C814 C815 120(3)
C813 C814 H814 120.0
C133 C132 H132 120.0
C133 C132 C131 120.0
C131 C132 H132 120.0
C132 C133 H133 120.0
C134 C133 C132 120.0
C134 C133 H133 120.0
C133 C134 C135 118.4(16)
C133 C134 C139 120.0
C139 C134 C135 121.4(16)
C134 C139 C138 117.5(16)
C134 C139 C140 120.0
C140 C139 C138 122.5(16)
C139 C140 C240 118.2(9)
C131 C140 C139 120.0
C131 C140 C240 121.1(9)
C132 C131 P1 110.5(9)
C140 C131 P1 128.5(9)
C140 C131 C132 120.0
C814 C813 H813 119.7
C814 C813 C812 121(4)
C812 C813 H813 119.7
C17E C17F H17F 121.6
C17E C17F C17A 117(3)
C17A C17F H17F 121.6
C17F C17E H17E 118.0
C17D C17E C17F 124(4)
C17D C17E H17E 118.0
C17A C17B H17B 117.4
C17A C17B C17C 125(4)
C17C C17B H17B 117.4
C17F C17A P17 118(2)
C17B C17A P17 125(3)
C17B C17A C17F 116(3)
C822 C823 H823 119.4
C824 C823 H823 119.4
C824 C823 C822 121(4)
C412 C411 P4 122(2)
C412 C411 C416 120.0
C416 C411 P4 118(2)
C411 C412 H412 120.0
C411 C412 C413 120.0
C413 C412 H412 120.0
C412 C413 H413 120.0
C414 C413 C412 120.0
C414 C413 H413 120.0
C413 C414 H414 120.0
C415 C414 C413 120.0
C415 C414 H414 120.0
C414 C415 H415 120.0
C414 C415 C416 120.0
C416 C415 H415 120.0
C411 C416 H416 120.0
C415 C416 C411 120.0
C415 C416 H416 120.0
C135 C136 H136 118.9
C135 C136 C137 122(2)
C137 C136 H136 118.9
C834 C835 H835 119.6
C836 C835 H835 119.6
C836 C835 C834 121(3)
C811 C816 H816 119.2
C815 C816 C811 122(3)
C815 C816 H816 119.2
C539 C534 C533 118(3)
C535 C534 C539 120(2)
C535 C534 C533 122(3)
C113 C114 C115 119(3)
C113 C114 H114 120.5
C115 C114 H114 120.5
C839 C834 C833 118(2)
C835 C834 C839 119(2)
C835 C834 C833 124(3)
C635 C636 H636 117.5
C637 C636 C635 125(3)
C637 C636 H636 117.5
C821 C822 H822 120.6
C823 C822 C821 119(3)
C823 C822 H822 120.6
C825 C824 H824 119.9
C823 C824 C825 120(4)
C823 C824 H824 119.9
C17V C17U C17T 118(3)
C17P C17U C17V 122(3)
C17P C17U C17T 120(3)
C236 C235 H235 121.5
C234 C235 H235 121.5
C234 C235 C236 117.1(11)
C237 C238 H238 118.5
C239 C238 H238 118.5
C239 C238 C237 122.9(11)
C238 C237 H237 121.5
C236 C237 C238 117.1(11)
C236 C237 H237 121.5
C17M C17V C17U 120(2)
C17M C17V C16V 122(2)
C17U C17V C16V 119(2)
C626 C625 H625 120.0
C626 C625 C624 120.0
C624 C625 H625 120.0
C625 C626 H626 120.0
C625 C626 C621 120.0
C621 C626 H626 120.0
C626 C621 P6 122.2(16)
C622 C621 P6 117.8(16)
C622 C621 C626 120.0
C621 C622 H622 120.0
C621 C622 C623 120.0
C623 C622 H622 120.0
C622 C623 H623 120.0
C624 C623 C622 120.0
C624 C623 H623 120.0
C625 C624 H624 120.0
C623 C624 C625 120.00(5)
C623 C624 H624 120.0
C235 C236 H236 118.5
C237 C236 C235 122.9(11)
C237 C236 H236 118.5
C811 C812 H812 117.2
C813 C812 C811 126(4)
C813 C812 H812 117.2
C17U C17P C17Q 124(4)
C17U C17P C17O 118(3)
C17Q C17P C17O 119(4)
C14R C14S H14S 120.0
C14T C14S C14R 120(3)
C14T C14S H14S 120.0
C536 C535 C534 120(2)
C536 C535 H535 120.0
C534 C535 H535 120.0
C12R C12S H12S 119.1
C12T C12S H12S 119.1
C12T C12S C12R 122(3)
C15S C15R H15R 119.7
C15Q C15R H15R 119.7
C15Q C15R C15S 121(3)
C12P C12O H12O 118.4
C12N C12O H12O 118.4
C12N C12O C12P 123(4)
C17R C17S H17S 122.7
C17T C17S H17S 122.7
C17T C17S C17R 115(4)
C339 C334 C333 123(3)
C339 C334 C335 116(2)
C335 C334 C333 121(3)
C12S C12R H12R 120.7
C12S C12R C12Q 119(3)
C12Q C12R H12R 120.7
C17P C17Q H17Q 121.2
C17R C17Q C17P 118(4)
C17R C17Q H17Q 121.2
C15T C15S H15S 120.0
C15R C15S C15T 120(3)
C15R C15S H15S 120.0
C11Q C11R H11R 119.6
C11S C11R C11Q 121(3)
C11S C11R H11R 119.6
C12U C12T H12T 120.4
C12S C12T C12U 119(3)
C12S C12T H12T 120.4
C14K C14L H14L 120.0
C14K C14L C14G 120.0
C14G C14L H14L 120.0
C14L C14K H14K 120.0
C14L C14K C14J 120.0
C14J C14K H14K 120.0
C14K C14J H14J 120.0
C14I C14J C14K 120.0
C14I C14J H14J 120.0
C14J C14I H14I 120.0
C14J C14I C14H 120.0
C14H C14I H14I 120.0
C14I C14H H14H 120.0
C14G C14H C14I 120.0
C14G C14H H14H 120.0
C14L C14G P14 120.5(16)
C14H C14G P14 119.5(16)
C14H C14G C14L 120.0
C736 C735 H735 120.6
C734 C735 C736 118.8(13)
C734 C735 H735 120.6
C332 C333 H333 120.9
C334 C333 C332 118(4)
C334 C333 H333 120.9
C17S C17R H17R 117.9
C17Q C17R C17S 124(4)
C17Q C17R H17R 117.9
C17E C17D H17D 118.7
C17E C17D C17C 123(4)
C17C C17D H17D 118.7
C15R C15Q H15Q 120.4
C15R C15Q C15P 119(3)
C15P C15Q H15Q 120.4
C837 C836 H836 119.9
C835 C836 C837 120(3)
C835 C836 H836 119.9
C17N C17O C17P 121(3)
C17N C17O H17O 119.4
C17P C17O H17O 119.4
C12O C12P C12U 119(3)
C12Q C12P C12U 117(3)
C12Q C12P C12O 124(4)
C431 C432 H432 120.0
C431 C432 C433 120.0
C433 C432 H432 120.0
C432 C431 P4 111.1(13)
C440 C431 P4 128.9(13)
C440 C431 C432 120.0
C431 C440 C340 123(2)
C431 C440 C439 120.0
C439 C440 C340 117(2)
C440 C439 C438 123.1(19)
C434 C439 C440 120.0
C434 C439 C438 116.8(19)
C439 C434 C435 122(2)
C433 C434 C439 120.0
C433 C434 C435 118(2)
C432 C433 H433 120.0
C434 C433 C432 120.0
C434 C433 H433 120.0
C17U C17T H17T 120.1
C17S C17T C17U 120(3)
C17S C17T H17T 120.1
C12M C12N C12O 121(4)
C12M C12N H12N 119.3
C12O C12N H12N 119.3
C13R C13Q H13Q 124.1
C13P C13Q C13R 111.8(17)
C13P C13Q H13Q 124.1
C11T C11S H11S 119.9
C11R C11S C11T 120(3)
C11R C11S H11S 119.9
C12R C12Q H12Q 118.7
C12P C12Q C12R 123(3)
C12P C12Q H12Q 118.7
C10S C10R C10Q 124.9(14)
C10S C10R H10R 117.5
C10Q C10R H10R 117.5
C138 C137 H137 120.8
C136 C137 C138 118(2)
C136 C137 H137 120.8
C638 C637 H637 121.8
C636 C637 C638 116(3)
C636 C637 H637 121.8
C16H C16G P16 114.6(12)
C16H C16G C16L 120.0
C16L C16G P16 125.4(12)
C16G C16H H16H 120.0
C16G C16H C16I 120.0
C16I C16H H16H 120.0
C16H C16I H16I 120.0
C16J C16I C16H 120.0
C16J C16I H16I 120.0
C16I C16J H16J 120.0
C16I C16J C16K 120.0
C16K C16J H16J 120.0
C16J C16K H16K 120.0
C16L C16K C16J 120.0
C16L C16K H16K 120.0
C16G C16L H16L 120.0
C16K C16L C16G 120.0
C16K C16L H16L 120.0
C16R C16Q H16Q 118.7
C16R C16Q C16P 123(3)
C16P C16Q H16Q 118.7
C16Q C16R H16R 118.9
C16Q C16R C16S 122(2)
C16S C16R H16R 118.9
C16R C16S H16S 123.2
C16R C16S C16T 114(2)
C16T C16S H16S 123.2
C16S C16T H16T 116.9
C16U C16T C16S 126(2)
C16U C16T H16T 116.9
C15N C15M P15 119.7(8)
C15N C15M C15V 120.0
C15V C15M P15 120.3(8)
C15M C15N H15N 120.0
C15O C15N C15M 120.0
C15O C15N H15N 120.0
C15N C15O H15O 120.0
C15N C15O C15P 120.0
C15P C15O H15O 120.0
C15O C15P C15Q 119(2)
C15U C15P C15Q 121(2)
C15U C15P C15O 120.0
C15P C15U C15T 118.0(19)
C15P C15U C15V 120.0
C15V C15U C15T 121.9(19)
C15M C15V C14V 122.6(13)
C15U C15V C14V 117.4(13)
C15U C15V C15M 120.0
C16V C16M P16 120.0(7)
C16V C16M C16N 120.0
C16N C16M P16 119.5(7)
C16M C16V C17V 125.0(12)
C16U C16V C17V 114.5(12)
C16U C16V C16M 120.0
C16V C16U C16T 126.2(16)
C16P C16U C16T 113.7(16)
C16P C16U C16V 120.0
C16Q C16P C16O 118.7(17)
C16U C16P C16Q 121.3(17)
C16U C16P C16O 120.0
C16P C16O H16O 120.0
C16N C16O C16P 120.0
C16N C16O H16O 120.0
C16M C16N H16N 120.0
C16O C16N C16M 120.0
C16O C16N H16N 120.0
C16F C16A P16 120.0(3)
C16F C16A C16B 120.0
C16B C16A P16 119.9(3)
C16A C16F H16F 120.0
C16A C16F C16E 120.0
C16E C16F H16F 120.0
C16F C16E H16E 120.0
C16D C16E C16F 120.0
C16D C16E H16E 120.0
C16E C16D H16D 120.0
C16E C16D C16C 120.0
C16C C16D H16D 120.0
C16D C16C H16C 120.0
C16D C16C C16B 120.0
C16B C16C H16C 120.0
C16A C16B H16B 120.0
C16C C16B C16A 120.0
C16C C16B H16B 120.0
C17B C17C H17C 122.6
C17D C17C C17B 115(4)
C17D C17C H17C 122.6
C240 C231 P2 123.9(8)
C240 C231 C232 120.0
C232 C231 P2 115.8(8)
C231 C240 C140 122.1(8)
C239 C240 C140 117.8(8)
C239 C240 C231 120.0
C240 C239 C238 122.9(11)
C240 C239 C234 120.0
C234 C239 C238 117.1(11)
C239 C234 C235 122.9(11)
C233 C234 C235 116.9(11)
C233 C234 C239 120.0
C234 C233 H233 120.0
C234 C233 C232 120.0
C232 C233 H233 120.0
C231 C232 H232 120.0
C233 C232 C231 120.0
C233 C232 H232 120.0
C222 C221 P2 120.6(4)
C222 C221 C226 120.0
C226 C221 P2 119.4(4)
C221 C222 H222 120.0
C221 C222 C223 120.0
C223 C222 H222 120.0
C222 C223 H223 120.0
C224 C223 C222 120.0
C224 C223 H223 120.0
C223 C224 H224 120.0
C223 C224 C225 120.0
C225 C224 H224 120.0
C224 C225 H225 120.0
C226 C225 C224 120.0
C226 C225 H225 120.0
C221 C226 H226 120.0
C225 C226 C221 120.0
C225 C226 H226 120.0
C615 C616 P6 120.5(7)
C615 C616 C611 120.0
C611 C616 P6 119.5(7)
C616 C615 H615 120.0
C616 C615 C614 120.0
C614 C615 H615 120.0
C615 C614 H614 120.0
C613 C614 C615 120.0
C613 C614 H614 120.0
C614 C613 H613 120.0
C614 C613 C612 120.0
C612 C613 H613 120.0
C613 C612 H612 120.0
C611 C612 C613 120.0
C611 C612 H612 120.0
C616 C611 H611 120.0
C612 C611 C616 120.0
C612 C611 H611 120.0
C439 C438 H438 118.7
C437 C438 C439 123(2)
C437 C438 H438 118.7
C435 C436 H436 118.8
C435 C436 C437 122(3)
C437 C436 H436 118.8
C339 C338 H338 123.8
C339 C338 C337 112(2)
C337 C338 H338 123.8
C434 C435 H435 120.8
C436 C435 C434 118(2)
C436 C435 H435 120.8
C337 C336 H336 120.5
C337 C336 C335 119(3)
C335 C336 H336 120.5
C338 C337 H337 118.0
C336 C337 C338 124(2)
C336 C337 H337 118.0
C438 C437 H437 121.3
C436 C437 C438 117(2)
C436 C437 H437 121.3
C334 C335 H335 117.7
C336 C335 C334 125(2)
C336 C335 H335 117.7
C14U C14T H14T 118.1
C14S C14T C14U 124(3)
C14S C14T H14T 118.1

loop_
_geom_bond_atom_site_label_1
_geom_bond_atom_site_label_2
_geom_bond_distance
Au18 Au11 2.7490(15)
Au18 Au13 2.7642(15)
Au18 Au15 2.7623(16)
Au18 Au14 2.7762(15)
Au18 Au17 2.6570(15)
Au18 Au12 2.7645(16)
Au18 Au16 2.7457(15)
Au18 Au10 2.6595(15)
Au11 Au14 2.7821(16)
Au11 Au12 2.7703(16)
Au11 Au10 2.7881(16)
Au11 P11 2.278(7)
Au13 Au15 2.7096(16)
Au13 Au14 2.8559(17)
Au13 Au12 2.9561(17)
Au13 Au16 2.7916(16)
Au13 P13 2.302(8)
Au15 Au14 2.9243(16)
Au15 Au16 2.8021(17)
Au15 P15 2.307(8)
Au14 Au12 2.7051(16)
Au14 P14 2.309(7)
Au9 Au2 2.7560(16)
Au9 Au1 2.6542(16)
Au9 Au6 2.7760(17)
Au9 Au7 2.7375(16)
Au9 Au8 2.6559(16)
Au9 Au3 2.7471(16)
Au9 Au4 2.7704(17)
Au9 Au5 2.7459(16)
Au2 Au1 2.7818(16)
Au2 Au3 2.7995(17)
Au2 Au5 2.7836(16)
Au2 P2 2.291(7)
Au17 Au16 2.8030(16)
Au17 Au10 2.7447(16)
Au17 P17 2.316(7)
Au12 P12 2.295(8)
Au1 Au8 2.7495(16)
Au1 P1 2.305(7)
Au16 P16 2.302(6)
Au6 Au7 2.8018(17)
Au6 Au4 2.7058(18)
Au6 Au5 2.9145(17)
Au6 P6 2.310(8)
Au7 Au8 2.7954(16)
Au7 Au4 2.7735(16)
Au7 P7 2.305(7)
Au8 P8 2.306(7)
Au3 Au4 2.9355(17)
Au3 Au5 2.7175(17)
Au3 P3 2.318(8)
Au10 P10 2.320(7)
Au4 Au5 2.8579(18)
Au4 P4 2.288(8)
Au5 P5 2.277(8)
P11 C11G 1.79(3)
P11 C11A 1.847(19)
P11 C11M 1.86(4)
P16 C16G 1.812(16)
P16 C16M 1.8499(14)
P16 C16A 1.829(3)
P14 C14A 1.79(2)
P14 C14M 1.8202(14)
P14 C14G 1.80(2)
P15 C15A 1.8183(14)
P15 C15G 1.842(16)
P15 C15M 1.887(18)
P3 C321 1.864(16)
P3 C311 1.832(19)
P3 C331 1.83(4)
P7 C711 1.82(3)
P7 C721 1.821(18)
P7 C731 1.890(14)
P1 C111 1.74(4)
P1 C121 1.825(17)
P1 C131 1.878(15)
P12 C12M 1.78(4)
P12 C12G 1.821(19)
P12 C12A 1.92(3)
P8 C811 1.80(3)
P8 C831 1.77(3)
P8 C821 1.80(4)
P17 C17M 1.83(3)
P17 C17G 1.812(17)
P17 C17A 1.78(3)
P2 C211 1.828(3)
P2 C231 1.834(13)
P2 C221 1.828(4)
P10 C10M 1.875(14)
P10 C10A 1.847(17)
P10 C10G 1.830(18)
P6 C631 1.85(4)
P6 C621 1.79(2)
P6 C616 1.829(14)
P5 C531 1.83(4)
P5 C511 1.85(2)
P5 C521 1.81(2)
P13 C13A 1.82(2)
P13 C13M 1.870(15)
P13 C13G 1.80(2)
P4 C421 1.88(3)
P4 C411 1.75(3)
P4 C431 1.859(17)
C211 C212 1.3900
C211 C216 1.3900
C212 H212 0.9300
C212 C213 1.3900
C213 H213 0.9300
C213 C214 1.3900
C214 H214 0.9300
C214 C215 1.3900
C215 H215 0.9300
C215 C216 1.3900
C216 H216 0.9300
C15A C15B 1.3900
C15A C15F 1.3900
C15B H15B 0.9300
C15B C15C 1.3900
C15C H15C 0.9300
C15C C15D 1.3900
C15D H15D 0.9300
C15D C15E 1.3900
C15E H15E 0.9300
C15E C15F 1.3900
C15F H15F 0.9300
C15G C15H 1.3900
C15G C15L 1.3900
C15H H15H 0.9300
C15H C15I 1.3900
C15I H15I 0.9300
C15I C15J 1.3900
C15J H15J 0.9300
C15J C15K 1.3900
C15K H15K 0.9300
C15K C15L 1.3900
C15L H15L 0.9300
C321 C326 1.3900
C321 C322 1.3900
C326 H326 0.9300
C326 C325 1.3900
C325 H325 0.9300
C325 C324 1.3900
C324 H324 0.9300
C324 C323 1.3900
C323 H323 0.9300
C323 C322 1.3900
C322 H322 0.9300
C711 C712 1.44(4)
C711 C716 1.35(4)
C811 C816 1.46(4)
C811 C812 1.35(5)
C112 H112 0.9300
C112 C111 1.42(5)
C112 C113 1.33(5)
C111 C116 1.45(5)
C531 C532 1.40(5)
C531 C540 1.42(5)
C116 H116 0.9300
C116 C115 1.36(5)
C10V C10U 1.3900
C10V C10M 1.3900
C10V C11V 1.562(15)
C10U C10P 1.3900
C10U C10T 1.3901(14)
C10P C10O 1.3900
C10P C10Q 1.3902(14)
C10O H10O 0.9300
C10O C10N 1.3900
C10N H10N 0.9300
C10N C10M 1.3900
C11G C11L 1.49(4)
C11G C11H 1.42(4)
C17N H17N 0.9300
C17N C17M 1.39(4)
C17N C17O 1.34(5)
C840 C831 1.51(4)
C840 C839 1.42(4)
C840 C740 1.49(3)
C10A C10F 1.3900
C10A C10B 1.3900
C10F H10F 0.9300
C10F C10E 1.3900
C10E H10E 0.9300
C10E C10D 1.3900
C10D H10D 0.9300
C10D C10C 1.3900
C10C H10C 0.9300
C10C C10B 1.3900
C10B H10B 0.9300
C14A C14F 1.3900
C14A C14B 1.3900
C14F H14F 0.9300
C14F C14E 1.3900
C14E H14E 0.9300
C14E C14D 1.3900
C14D H14D 0.9300
C14D C14C 1.3900
C14C H14C 0.9300
C14C C14B 1.3900
C14B H14B 0.9300
C11V C11U 1.45(4)
C11V C11M 1.32(4)
C11P C11U 1.42(4)
C11P C11Q 1.41(2)
C11P C11O 1.29(5)
C421 C426 1.3900
C421 C422 1.3900
C426 H426 0.9300
C426 C425 1.3900
C425 H425 0.9300
C425 C424 1.3900
C424 H424 0.9300
C424 C423 1.3900
C423 H423 0.9300
C423 C422 1.3900
C422 H422 0.9300
C831 C832 1.43(4)
C11K H11K 0.9300
C11K C11L 1.29(5)
C11K C11J 1.40(5)
C13A C13F 1.3900
C13A C13B 1.3900
C13F H13F 0.9300
C13F C13E 1.3900
C13E H13E 0.9300
C13E C13D 1.3900
C13D H13D 0.9300
C13D C13C 1.3900
C13C H13C 0.9300
C13C C13B 1.3900
C13B H13B 0.9300
C11A C11F 1.3900
C11A C11B 1.3900
C11F H11F 0.9300
C11F C11E 1.3900
C11E H11E 0.9300
C11E C11D 1.3900
C11D H11D 0.9300
C11D C11C 1.3900
C11C H11C 0.9300
C11C C11B 1.3900
C11B H11B 0.9300
C10G C10L 1.3900
C10G C10H 1.3900
C10L H10L 0.9300
C10L C10K 1.3900
C10K H10K 0.9300
C10K C10J 1.3900
C10J H10J 0.9300
C10J C10I 1.3900
C10I H10I 0.9300
C10I C10H 1.3900
C10H H10H 0.9300
C17M C17V 1.40(4)
C11U C11T 1.39(2)
C316 H316 0.9300
C316 C311 1.3900
C316 C315 1.3900
C311 C312 1.3900
C312 H312 0.9300
C312 C313 1.3900
C313 H313 0.9300
C313 C314 1.3900
C314 H314 0.9300
C314 C315 1.3900
C315 H315 0.9300
C512 H512 0.9300
C512 C511 1.3900
C512 C513 1.3900
C511 C516 1.3900
C516 H516 0.9300
C516 C515 1.3900
C515 H515 0.9300
C515 C514 1.3900
C514 H514 0.9300
C514 C513 1.3900
C513 H513 0.9300
C532 H532 0.9300
C532 C533 1.31(6)
C11M C11N 1.53(5)
C11N H11N 0.9300
C11N C11O 1.42(5)
C839 C838 1.40(2)
C839 C834 1.45(4)
C632 H632 0.9300
C632 C631 1.41(6)
C632 C633 1.29(6)
C721 C726 1.3900
C721 C722 1.3900
C726 H726 0.9300
C726 C725 1.3900
C725 H725 0.9300
C725 C724 1.3900
C724 H724 0.9300
C724 C723 1.3900
C723 H723 0.9300
C723 C722 1.3900
C722 H722 0.9300
C631 C640 1.37(5)
C821 C826 1.41(5)
C821 C822 1.45(5)
C713 H713 0.9300
C713 C712 1.39(5)
C713 C714 1.37(5)
C12M C12V 1.47(5)
C12M C12N 1.36(6)
C12G C12L 1.3900
C12G C12H 1.3900
C12L H12L 0.9300
C12L C12K 1.3900
C12K H12K 0.9300
C12K C12J 1.3900
C12J H12J 0.9300
C12J C12I 1.3900
C12I H12I 0.9300
C12I C12H 1.3900
C12H H12H 0.9300
C712 H712 0.9300
C832 H832 0.9300
C832 C833 1.27(5)
C121 C122 1.3900
C121 C126 1.3900
C122 H122 0.9300
C122 C123 1.3900
C123 H123 0.9300
C123 C124 1.3900
C124 H124 0.9300
C124 C125 1.3900
C125 H125 0.9300
C125 C126 1.3900
C126 H126 0.9300
C11L H11L 0.9300
C11I H11I 0.9300
C11I C11H 1.34(4)
C11I C11J 1.40(5)
C12A C12B 1.37(5)
C12A C12F 1.32(5)
C12B H12B 0.9300
C12B C12C 1.49(5)
C736 H736 0.9300
C736 C737 1.3901(14)
C736 C735 1.3901(14)
C825 H825 0.9300
C825 C826 1.35(5)
C825 C824 1.39(6)
C13S H13S 0.9300
C13S C13R 1.3901(14)
C13S C13T 1.3900(15)
C715 H715 0.9300
C715 C714 1.33(5)
C715 C716 1.46(4)
C17G C17L 1.3900
C17G C17H 1.3900
C17L H17L 0.9300
C17L C17K 1.3900
C17K H17K 0.9300
C17K C17J 1.3900
C17J H17J 0.9300
C17J C17I 1.3900
C17I H17I 0.9300
C17I C17H 1.3900
C17H H17H 0.9300
C10S H10S 0.9300
C10S C10T 1.3900(14)
C10S C10R 1.3900(14)
C13R H13R 0.9300
C13R C13Q 1.3900(14)
C13V C13U 1.3900
C13V C13M 1.3900
C13V C12V 1.54(4)
C13U C13P 1.3900
C13U C13T 1.3901(14)
C13P C13O 1.3900
C13P C13Q 1.3901(14)
C13O H13O 0.9300
C13O C13N 1.3900
C13N H13N 0.9300
C13N C13M 1.3900
C339 C340 1.52(5)
C339 C334 1.3900(14)
C339 C338 1.3900(15)
C340 C331 1.32(6)
C340 C440 1.51(5)
C332 H332 0.9300
C332 C331 1.42(6)
C332 C333 1.41(6)
C10T H10T 0.9300
C13T H13T 0.9300
C539 C540 1.42(4)
C539 C538 1.3900(15)
C539 C534 1.392(5)
C11H H11H 0.9300
C11Q H11Q 0.9300
C11Q C11R 1.39(2)
C11J H11J 0.9300
C738 H738 0.9300
C738 C737 1.3901(14)
C738 C739 1.3901(14)
C138 H138 0.9300
C138 C139 1.39(2)
C138 C137 1.39(2)
C540 C640 1.52(5)
C714 H714 0.9300
C135 H135 0.9300
C135 C134 1.43(2)
C135 C136 1.38(2)
C640 C639 1.40(5)
C11T H11T 0.9300
C11T C11S 1.40(2)
C11O H11O 0.9300
C113 H113 0.9300
C113 C114 1.38(5)
C826 H826 0.9300
C533 H533 0.9300
C533 C534 1.45(5)
C10Q H10Q 0.9300
C10Q C10R 1.3900(14)
C737 H737 0.9300
C12D H12D 0.9300
C12D C12E 1.32(5)
C12D C12C 1.44(5)
C634 C635 1.39(2)
C634 C633 1.46(6)
C634 C639 1.44(4)
C537 H537 0.9300
C537 C536 1.3900(14)
C537 C538 1.3899(15)
C837 H837 0.9300
C837 C838 1.38(2)
C837 C836 1.38(2)
C12U C12V 1.47(5)
C12U C12T 1.38(3)
C12U C12P 1.44(5)
C521 C526 1.3900
C521 C522 1.3900
C526 H526 0.9300
C526 C525 1.3900
C525 H525 0.9300
C525 C524 1.3900
C524 H524 0.9300
C524 C523 1.3900
C523 H523 0.9300
C523 C522 1.3900
C522 H522 0.9300
C14Q H14Q 0.9300
C14Q C14P 1.50(4)
C14Q C14R 1.39(5)
C12E H12E 0.9300
C12E C12F 1.36(5)
C536 H536 0.9300
C536 C535 1.3899(15)
C731 C732 1.3900
C731 C740 1.3900
C732 H732 0.9300
C732 C733 1.3900
C733 H733 0.9300
C733 C734 1.3900
C734 C739 1.3900
C734 C735 1.3901(14)
C739 C740 1.3900
C638 H638 0.9300
C638 C639 1.39(2)
C638 C637 1.38(2)
C12C H12C 0.9300
C635 H635 0.9300
C635 C636 1.38(2)
C838 H838 0.9300
C633 H633 0.9300
C13G C13H 1.3900
C13G C13L 1.3900
C13H H13H 0.9300
C13H C13I 1.3900
C13I H13I 0.9300
C13I C13J 1.3900
C13J H13J 0.9300
C13J C13K 1.3900
C13K H13K 0.9300
C13K C13L 1.3900
C13L H13L 0.9300
C14V C14M 1.3900
C14V C14U 1.3900
C14V C15V 1.56(2)
C14M C14N 1.3900
C14N H14N 0.9300
C14N C14O 1.3900
C14O H14O 0.9300
C14O C14P 1.3900
C14P C14U 1.3900
C14U C14T 1.48(4)
C716 H716 0.9300
C14R H14R 0.9300
C14R C14S 1.3900(14)
C538 H538 0.9300
C12F H12F 0.9300
C833 H833 0.9300
C833 C834 1.50(4)
C115 H115 0.9300
C115 C114 1.49(5)
C15T H15T 0.9300
C15T C15S 1.40(3)
C15T C15U 1.39(2)
C815 H815 0.9300
C815 C814 1.44(5)
C815 C816 1.36(5)
C814 H814 0.9300
C814 C813 1.32(5)
C132 H132 0.9300
C132 C133 1.3900
C132 C131 1.3900
C133 H133 0.9300
C133 C134 1.3900
C134 C139 1.3900
C139 C140 1.3900
C140 C131 1.3900
C140 C240 1.500(16)
C813 H813 0.9300
C813 C812 1.34(6)
C17F H17F 0.9300
C17F C17E 1.37(5)
C17F C17A 1.49(5)
C17E H17E 0.9300
C17E C17D 1.30(6)
C17B H17B 0.9300
C17B C17A 1.32(5)
C17B C17C 1.44(5)
C823 H823 0.9300
C823 C822 1.40(5)
C823 C824 1.34(6)
C411 C412 1.3900
C411 C416 1.3900
C412 H412 0.9300
C412 C413 1.3900
C413 H413 0.9300
C413 C414 1.3900
C414 H414 0.9300
C414 C415 1.3900
C415 H415 0.9300
C415 C416 1.3900
C416 H416 0.9300
C136 H136 0.9300
C136 C137 1.38(2)
C835 H835 0.9300
C835 C834 1.40(2)
C835 C836 1.36(2)
C816 H816 0.9300
C534 C535 1.3900(15)
C114 H114 0.9300
C636 H636 0.9300
C636 C637 1.38(2)
C822 H822 0.9300
C824 H824 0.9300
C17U C17V 1.43(4)
C17U C17P 1.30(5)
C17U C17T 1.43(5)
C235 H235 0.9300
C235 C236 1.3904(14)
C235 C234 1.3905(14)
C238 H238 0.9300
C238 C237 1.3904(14)
C238 C239 1.3906(14)
C237 H237 0.9300
C237 C236 1.3904(14)
C17V C16V 1.62(2)
C625 H625 0.9300
C625 C626 1.3900
C625 C624 1.3900
C626 H626 0.9300
C626 C621 1.3900
C621 C622 1.3900
C622 H622 0.9300
C622 C623 1.3900
C623 H623 0.9300
C623 C624 1.3900
C624 H624 0.9300
C236 H236 0.9300
C812 H812 0.9300
C17P C17Q 1.40(6)
C17P C17O 1.45(5)
C14S H14S 0.9300
C14S C14T 1.3900(14)
C535 H535 0.9300
C12S H12S 0.9300
C12S C12R 1.38(2)
C12S C12T 1.38(2)
C15R H15R 0.9300
C15R C15S 1.38(2)
C15R C15Q 1.37(3)
C12O H12O 0.9300
C12O C12P 1.40(5)
C12O C12N 1.37(6)
C17S H17S 0.9300
C17S C17R 1.44(6)
C17S C17T 1.43(5)
C334 C333 1.39(5)
C334 C335 1.3900(14)
C12R H12R 0.9300
C12R C12Q 1.39(2)
C17Q H17Q 0.9300
C17Q C17R 1.33(6)
C15S H15S 0.9300
C11R H11R 0.9300
C11R C11S 1.37(2)
C12T H12T 0.9300
C14L H14L 0.9300
C14L C14K 1.3900
C14L C14G 1.3900
C14K H14K 0.9300
C14K C14J 1.3900
C14J H14J 0.9300
C14J C14I 1.3900
C14I H14I 0.9300
C14I C14H 1.3900
C14H H14H 0.9300
C14H C14G 1.3900
C735 H735 0.9300
C333 H333 0.9300
C17R H17R 0.9300
C17D H17D 0.9300
C17D C17C 1.37(6)
C15Q H15Q 0.9300
C15Q C15P 1.43(2)
C836 H836 0.9300
C17O H17O 0.9300
C12P C12Q 1.38(3)
C432 H432 0.9300
C432 C431 1.3900
C432 C433 1.3900
C431 C440 1.3900
C440 C439 1.3900
C439 C434 1.3900
C439 C438 1.41(2)
C434 C433 1.3900
C434 C435 1.40(2)
C433 H433 0.9300
C17T H17T 0.9300
C12N H12N 0.9300
C13Q H13Q 0.9300
C11S H11S 0.9300
C12Q H12Q 0.9300
C10R H10R 0.9300
C137 H137 0.9300
C637 H637 0.9300
C16G C16H 1.3900
C16G C16L 1.3900
C16H H16H 0.9300
C16H C16I 1.3900
C16I H16I 0.9300
C16I C16J 1.3900
C16J H16J 0.9300
C16J C16K 1.3900
C16K H16K 0.9300
C16K C16L 1.3900
C16L H16L 0.9300
C16Q H16Q 0.9300
C16Q C16R 1.29(4)
C16Q C16P 1.3900(14)
C16R H16R 0.9300
C16R C16S 1.41(4)
C16S H16S 0.9300
C16S C16T 1.41(4)
C16T H16T 0.9300
C16T C16U 1.3902(14)
C15M C15N 1.3900
C15M C15V 1.3900
C15N H15N 0.9300
C15N C15O 1.3900
C15O H15O 0.9300
C15O C15P 1.3900
C15P C15U 1.3900
C15U C15V 1.3900
C16M C16V 1.3900
C16M C16N 1.3900
C16V C16U 1.3900
C16U C16P 1.3900
C16P C16O 1.3900
C16O H16O 0.9300
C16O C16N 1.3900
C16N H16N 0.9300
C16A C16F 1.3900
C16A C16B 1.3900
C16F H16F 0.9300
C16F C16E 1.3900
C16E H16E 0.9300
C16E C16D 1.3900
C16D H16D 0.9300
C16D C16C 1.3900
C16C H16C 0.9300
C16C C16B 1.3900
C16B H16B 0.9300
C17C H17C 0.9300
C231 C240 1.3900
C231 C232 1.3900
C240 C239 1.3900
C239 C234 1.3900
C234 C233 1.3900
C233 H233 0.9300
C233 C232 1.3900
C232 H232 0.9300
C221 C222 1.3900
C221 C226 1.3900
C222 H222 0.9300
C222 C223 1.3900
C223 H223 0.9300
C223 C224 1.3900
C224 H224 0.9300
C224 C225 1.3900
C225 H225 0.9300
C225 C226 1.3900
C226 H226 0.9300
C616 C615 1.3900
C616 C611 1.3900
C615 H615 0.9300
C615 C614 1.3900
C614 H614 0.9300
C614 C613 1.3900
C613 H613 0.9300
C613 C612 1.3900
C612 H612 0.9300
C612 C611 1.3900
C611 H611 0.9300
C438 H438 0.9300
C438 C437 1.40(2)
C436 H436 0.9300
C436 C435 1.38(2)
C436 C437 1.39(2)
C338 H338 0.9300
C338 C337 1.54(5)
C435 H435 0.9300
C336 H336 0.9300
C336 C337 1.24(5)
C336 C335 1.3900(14)
C337 H337 0.9300
C437 H437 0.9300
C335 H335 0.9300
C14T H14T 0.9300

loop_
_platon_squeeze_void_nr
_platon_squeeze_void_average_x
_platon_squeeze_void_average_y
_platon_squeeze_void_average_z
_platon_squeeze_void_volume
_platon_squeeze_void_count_electrons
_platon_squeeze_void_content
1 0.963 0.093 0.001 6864 2009 ' '
2 0.028 0.436 0.009 18 9 ' '
3 0.972 0.936 -0.009 18 9 ' '
